data_7061536
loop_
_publ_author_name
'Xu, Xiao'
'Xia, Ting'
'Chen, Xu-Lang'
'Hao, Xiang'
'Liang, Tongling'
'Li, Huan-Rong'
'Gong, Han-Yuan'

_publ_section_title
;
 Tetrabenzo[b,de,gh,j][1,10]phenanthroline: a nitrogen-doped nanographene
 as a selective metal cation and proton fluorophore
;
_journal_issue 24
_journal_name_full 'New Journal of Chemistry'
_journal_page_first 11835
_journal_page_last 11839
_journal_paper_doi 10.1039/D2NJ01861F
_journal_volume 46
_journal_year 2022
_chemical_formula_sum 'C52 H30 Ag F6 N4 O P'
_chemical_formula_weight 979.64
_space_group_crystal_system orthorhombic
_space_group_IT_number 43
_space_group_name_Hall 'F 2 -2d'
_space_group_name_H-M_alt 'F d d 2'
_atom_sites_solution_hydrogens geom
_audit_creation_method SHELXL-2018/3
_audit_update_record
;
2021-12-10 deposited with the CCDC.	2022-05-19 downloaded from the CCDC.
;
_cell_angle_alpha 90
_cell_angle_beta 90
_cell_angle_gamma 90
_cell_formula_units_Z 32
_cell_length_a 15.6299(6)
_cell_length_b 56.8151(11)
_cell_length_c 37.3175(7)
_cell_measurement_reflns_used 13162
_cell_measurement_temperature 169.98(13)
_cell_measurement_theta_max 62.499
_cell_measurement_theta_min 2.368
_cell_volume 33138.5(16)
_computing_cell_refinement 'CrysAlisPro 1.171.40.67a (Rigaku OD, 2019)'
_computing_data_collection 'CrysAlisPro 1.171.40.67a (Rigaku OD, 2019)'
_computing_data_reduction 'CrysAlisPro 1.171.40.67a (Rigaku OD, 2019)'
_computing_structure_refinement 'SHELXL-2018/3 (Sheldrick, 2018)'
_computing_structure_solution 'SHELXT 2018/2 (Sheldrick, 2018)'
_diffrn_ambient_temperature 169.98(13)
_diffrn_detector_area_resol_mean 10.0000
_diffrn_measured_fraction_theta_full 0.999
_diffrn_measured_fraction_theta_max 0.999
_diffrn_measurement_device_type 'XtaLAB Synergy R, HyPix'
_diffrn_measurement_method '\w scans'
_diffrn_radiation_type CuK\a
_diffrn_radiation_wavelength 1.54184
_diffrn_reflns_av_R_equivalents 0.0836
_diffrn_reflns_av_unetI/netI 0.0470
_diffrn_reflns_Laue_measured_fraction_full 0.999
_diffrn_reflns_Laue_measured_fraction_max 0.999
_diffrn_reflns_limit_h_max 17
_diffrn_reflns_limit_h_min -17
_diffrn_reflns_limit_k_max 65
_diffrn_reflns_limit_k_min -51
_diffrn_reflns_limit_l_max 42
_diffrn_reflns_limit_l_min -42
_diffrn_reflns_number 88711
_diffrn_reflns_point_group_measured_fraction_full 0.996
_diffrn_reflns_point_group_measured_fraction_max 0.996
_diffrn_reflns_theta_full 62.499
_diffrn_reflns_theta_max 62.499
_diffrn_reflns_theta_min 2.368
_exptl_absorpt_coefficient_mu 4.901
_exptl_absorpt_correction_T_max 1.00000
_exptl_absorpt_correction_T_min 0.90038
_exptl_absorpt_correction_type multi-scan
_exptl_crystal_colour red
_exptl_crystal_density_diffrn 1.571
_exptl_crystal_description prism
_exptl_crystal_F_000 15808
_exptl_crystal_size_max 0.040
_exptl_crystal_size_mid 0.020
_exptl_crystal_size_min 0.010
_refine_diff_density_max 2.572
_refine_diff_density_min -0.818
_refine_diff_density_rms 0.170
_refine_ls_abs_structure_details
;
 Flack x determined using 4588 quotients [(I+)-(I-)]/[(I+)+(I-)]
 (Parsons, Flack and Wagner, Acta Cryst. B69 (2013) 249-259).
;
_refine_ls_abs_structure_Flack 0.000(10)
_refine_ls_extinction_method none
_refine_ls_goodness_of_fit_ref 1.006
_refine_ls_hydrogen_treatment constr
_refine_ls_matrix_type full
_refine_ls_number_parameters 1224
_refine_ls_number_reflns 13162
_refine_ls_number_restraints 229
_refine_ls_restrained_S_all 1.014
_refine_ls_R_factor_all 0.0943
_refine_ls_R_factor_gt 0.0839
_refine_ls_shift/su_max 0.001
_refine_ls_shift/su_mean 0.000
_refine_ls_structure_factor_coef Fsqd
_refine_ls_weighting_details 'w=1/[\s^2^(Fo^2^)+(0.2000P)^2^] where P=(Fo^2^+2Fc^2^)/3'
_refine_ls_weighting_scheme calc
_refine_ls_wR_factor_gt 0.2205
_refine_ls_wR_factor_ref 0.2342
_reflns_Friedel_coverage 0.960
_reflns_Friedel_fraction_full 0.993
_reflns_Friedel_fraction_max 0.993
_reflns_number_gt 11020
_reflns_number_total 13162
_reflns_threshold_expression 'I > 2\s(I)'
_cod_data_source_file d2nj01861f2.cif
_cod_data_source_block a_CCDC1
_cod_depositor_comments 'Adding full bibliography for 7061532--7061536.cif.'
_cod_database_code 7061536
_shelx_shelxl_version_number 2018/3
_shelx_space_group_comment
;
The symmetry employed for this shelxl refinement is uniquely defined
by the following loop, which should always be used as a source of
symmetry information in preference to the above space-group names.
They are only intended as comments.
;

loop_
_space_group_symop_operation_xyz
'x, y, z'
'-x, -y, z'
'x+1/4, -y+1/4, z+1/4'
'-x+1/4, y+1/4, z+1/4'
'x, y+1/2, z+1/2'
'-x, -y+1/2, z+1/2'
'x+1/4, -y+3/4, z+3/4'
'-x+1/4, y+3/4, z+3/4'
'x+1/2, y, z+1/2'
'-x+1/2, -y, z+1/2'
'x+3/4, -y+1/4, z+3/4'
'-x+3/4, y+1/4, z+3/4'
'x+1/2, y+1/2, z'
'-x+1/2, -y+1/2, z'
'x+3/4, -y+3/4, z+1/4'
'-x+3/4, y+3/4, z+1/4'

loop_
_atom_site_label
_atom_site_type_symbol
_atom_site_fract_x
_atom_site_fract_y
_atom_site_fract_z
_atom_site_U_iso_or_equiv
_atom_site_adp_type
_atom_site_occupancy
_atom_site_site_symmetry_order
_atom_site_calc_flag
_atom_site_refinement_flags_posn
_atom_site_refinement_flags_adp
_atom_site_refinement_flags_occupancy
_atom_site_disorder_assembly
_atom_site_disorder_group
Ag1 Ag 0.14224(8) 0.64138(2) 0.50873(3) 0.0554(3) Uani 1 1 d . . . . .
Ag2 Ag 0.64250(8) 0.62677(2) 0.49243(3) 0.0564(3) Uani 1 1 d . . . . .
P1 P 0.000000 0.500000 0.6514(2) 0.099(2) Uani 1 2 d DS TU P . .
P2 P 0.5441(3) 0.74270(7) 0.60698(13) 0.0696(11) Uani 1 1 d . . . . .
P3 P 0.500000 0.500000 0.6526(3) 0.095(6) Uani 0.66 2 d DS TU P A 1
P3A P 0.500000 0.500000 0.6591(14) 0.16(3) Uani 0.34 2 d DS TU P B 2
C1 C 0.2121(10) 0.6007(2) 0.4531(4) 0.048(3) Uani 1 1 d . . . . .
C2 C 0.2433(10) 0.5909(2) 0.4850(4) 0.052(3) Uani 1 1 d . . . . .
H2A H 0.239001 0.599329 0.506274 0.062 Uiso 1 1 calc R U . . .
C3 C 0.2802(12) 0.5689(3) 0.4851(5) 0.070(5) Uani 1 1 d . . . . .
H3A H 0.297799 0.561870 0.506365 0.084 Uiso 1 1 calc R U . . .
C4 C 0.2904(12) 0.5574(3) 0.4526(5) 0.064(4) Uani 1 1 d . . . . .
H4A H 0.316204 0.542675 0.452542 0.077 Uiso 1 1 calc R U . . .
C5 C 0.2652(11) 0.5665(3) 0.4216(4) 0.058(4) Uani 1 1 d . . . . .
H5A H 0.273713 0.558137 0.400465 0.070 Uiso 1 1 calc R U . . .
C6 C 0.2250(10) 0.5892(2) 0.4204(4) 0.049(3) Uani 1 1 d . . . . .
C7 C 0.1541(10) 0.6222(2) 0.3908(4) 0.044(3) Uani 1 1 d . . . . .
C8 C 0.1945(11) 0.6003(2) 0.3884(4) 0.050(3) Uani 1 1 d . . . . .
C9 C 0.2041(10) 0.5900(3) 0.3532(4) 0.052(3) Uani 1 1 d . . . . .
H9A H 0.229794 0.575291 0.350691 0.063 Uiso 1 1 calc R U . . .
C10 C 0.1760(11) 0.6015(3) 0.3243(4) 0.061(4) Uani 1 1 d . . . . .
H10A H 0.183434 0.594721 0.301851 0.073 Uiso 1 1 calc R U . . .
C11 C 0.1359(12) 0.6233(3) 0.3265(6) 0.065(4) Uani 1 1 d . . . . .
H11A H 0.117052 0.630826 0.305824 0.078 Uiso 1 1 calc R U . . .
C12 C 0.1243(10) 0.6339(3) 0.3595(5) 0.052(4) Uani 1 1 d . . . . .
C13 C 0.1455(9) 0.6319(3) 0.4261(4) 0.046(3) Uani 1 1 d . . . . .
C14 C 0.0972(9) 0.6554(2) 0.4290(4) 0.044(3) Uani 1 1 d . . . . .
C15 C 0.0702(10) 0.6668(2) 0.3975(4) 0.049(3) Uani 1 1 d . . . . .
C16 C 0.0769(11) 0.6569(3) 0.3629(4) 0.053(3) Uani 1 1 d . . . . .
C17 C 0.0455(11) 0.6689(3) 0.3339(4) 0.062(4) Uani 1 1 d . . . . .
H17A H 0.050209 0.662373 0.311104 0.074 Uiso 1 1 calc R U . . .
C18 C 0.0071(13) 0.6905(3) 0.3383(5) 0.071(5) Uani 1 1 d . . . . .
H18A H -0.011788 0.698604 0.318143 0.085 Uiso 1 1 calc R U . . .
C19 C -0.0041(11) 0.7003(3) 0.3711(5) 0.063(4) Uani 1 1 d . . . . .
H19A H -0.032438 0.714634 0.372821 0.076 Uiso 1 1 calc R U . . .
C20 C 0.0256(9) 0.6896(2) 0.4022(5) 0.054(3) Uani 1 1 d . . . . .
C21 C 0.0189(10) 0.6988(3) 0.4366(4) 0.056(4) Uani 1 1 d . . . . .
C22 C -0.0210(11) 0.7205(3) 0.4442(5) 0.064(4) Uani 1 1 d . . . . .
H22A H -0.043280 0.729395 0.425401 0.077 Uiso 1 1 calc R U . . .
C23 C -0.0277(11) 0.7287(3) 0.4781(5) 0.066(4) Uani 1 1 d . . . . .
H23A H -0.053941 0.743205 0.482015 0.080 Uiso 1 1 calc R U . . .
C24 C 0.0036(12) 0.7162(3) 0.5070(5) 0.067(4) Uani 1 1 d . . . . .
H24A H -0.002718 0.721887 0.530194 0.081 Uiso 1 1 calc R U . . .
C25 C 0.0450(9) 0.6947(3) 0.5006(4) 0.056(4) Uani 1 1 d . . . . .
H25A H 0.069012 0.686324 0.519578 0.067 Uiso 1 1 calc R U . . .
C26 C 0.0501(9) 0.6858(2) 0.4656(4) 0.048(3) Uani 1 1 d . . . . .
C27 C 0.2413(11) 0.6846(2) 0.5500(4) 0.054(3) Uani 1 1 d . . . . .
C28 C 0.2488(11) 0.6929(3) 0.5146(5) 0.065(4) Uani 1 1 d . . . . .
H28A H 0.230224 0.683724 0.495500 0.077 Uiso 1 1 calc R U . . .
C29 C 0.2834(10) 0.7145(3) 0.5086(5) 0.067(4) Uani 1 1 d . . . . .
H29A H 0.285824 0.720315 0.485297 0.080 Uiso 1 1 calc R U . . .
C30 C 0.3158(11) 0.7283(3) 0.5369(5) 0.066(4) Uani 1 1 d . . . . .
H30A H 0.341243 0.742777 0.532187 0.079 Uiso 1 1 calc R U . . .
C31 C 0.3096(12) 0.7204(3) 0.5708(5) 0.064(4) Uani 1 1 d . . . . .
H31A H 0.330287 0.729781 0.589269 0.077 Uiso 1 1 calc R U . . .
C32 C 0.2727(11) 0.6981(3) 0.5797(4) 0.056(4) Uani 1 1 d . . . . .
C33 C 0.2620(11) 0.6889(3) 0.6153(4) 0.055(4) Uani 1 1 d . . . . .
C34 C 0.2954(14) 0.6998(3) 0.6451(4) 0.071(5) Uani 1 1 d . . . . .
H34A H 0.325058 0.713885 0.642122 0.085 Uiso 1 1 calc R U . . .
C35 C 0.2867(13) 0.6910(3) 0.6786(4) 0.071(5) Uani 1 1 d . . . . .
H35A H 0.306819 0.699290 0.698312 0.086 Uiso 1 1 calc R U . . .
C36 C 0.2473(13) 0.6692(3) 0.6831(4) 0.066(4) Uani 1 1 d . . . . .
H36A H 0.243580 0.662838 0.705966 0.079 Uiso 1 1 calc R U . . .
C37 C 0.2125(11) 0.6565(3) 0.6536(4) 0.053(3) Uani 1 1 d . . . . .
C38 C 0.2239(10) 0.6669(3) 0.6191(4) 0.052(3) Uani 1 1 d . . . . .
C39 C 0.1916(10) 0.6549(2) 0.5880(3) 0.047(3) Uani 1 1 d . . . . .
C40 C 0.1458(10) 0.6326(3) 0.5926(4) 0.050(4) Uani 1 1 d . . . . .
C41 C 0.1373(11) 0.6221(3) 0.6278(4) 0.052(4) Uani 1 1 d . . . . .
C42 C 0.1732(12) 0.6340(3) 0.6587(3) 0.055(4) Uani 1 1 d . . . . .
C43 C 0.1630(13) 0.6225(3) 0.6912(4) 0.070(5) Uani 1 1 d . . . . .
H43A H 0.184337 0.629550 0.711831 0.084 Uiso 1 1 calc R U . . .
C44 C 0.1218(12) 0.6008(3) 0.6940(4) 0.065(4) Uani 1 1 d . . . . .
H44A H 0.116569 0.593666 0.716394 0.078 Uiso 1 1 calc R U . . .
C45 C 0.0892(11) 0.5899(3) 0.6647(4) 0.064(4) Uani 1 1 d . . . . .
H45A H 0.061925 0.575397 0.667071 0.076 Uiso 1 1 calc R U . . .
C46 C 0.0964(11) 0.6003(3) 0.6308(4) 0.055(4) Uani 1 1 d . . . . .
C47 C 0.0657(11) 0.5894(3) 0.5979(5) 0.061(4) Uani 1 1 d . . . . .
C48 C 0.0235(12) 0.5672(3) 0.5985(6) 0.070(5) Uani 1 1 d . . . . .
H48A H 0.014536 0.559568 0.620189 0.085 Uiso 1 1 calc R U . . .
C49 C -0.0050(14) 0.5566(3) 0.5658(6) 0.078(5) Uani 1 1 d . . . . .
H49A H -0.029696 0.541723 0.565983 0.093 Uiso 1 1 calc R U . . .
C50 C 0.0047(13) 0.5688(3) 0.5341(5) 0.072(5) Uani 1 1 d . . . . .
H50A H -0.015431 0.562198 0.512964 0.086 Uiso 1 1 calc R U . . .
C51 C 0.0432(11) 0.5903(3) 0.5332(4) 0.061(4) Uani 1 1 d . . . . .
H51A H 0.048797 0.598117 0.511476 0.073 Uiso 1 1 calc R U . . .
C52 C 0.0751(10) 0.6009(3) 0.5654(4) 0.050(3) Uani 1 1 d . . . . .
C53 C 0.5465(11) 0.6704(3) 0.4517(5) 0.061(4) Uani 1 1 d . . . . .
C54 C 0.5271(11) 0.6771(3) 0.4869(4) 0.058(4) Uani 1 1 d . . . . .
H54A H 0.539382 0.666978 0.505804 0.069 Uiso 1 1 calc R U . . .
C55 C 0.4900(11) 0.6986(3) 0.4934(6) 0.068(4) Uani 1 1 d . . . . .
H55A H 0.477191 0.703108 0.516717 0.082 Uiso 1 1 calc R U . . .
C56 C 0.4720(11) 0.7132(3) 0.4658(6) 0.074(5) Uani 1 1 d . . . . .
H56A H 0.447578 0.727760 0.470876 0.089 Uiso 1 1 calc R U . . .
C57 C 0.4882(12) 0.7076(3) 0.4308(6) 0.068(4) Uani 1 1 d . . . . .
H57A H 0.475135 0.718216 0.412704 0.082 Uiso 1 1 calc R U . . .
C58 C 0.5245(10) 0.6857(3) 0.4223(5) 0.058(4) Uani 1 1 d . . . . .
C59 C 0.5389(11) 0.6775(3) 0.3878(4) 0.057(4) Uani 1 1 d . . . . .
C60 C 0.5140(12) 0.6901(3) 0.3558(5) 0.069(5) Uani 1 1 d . . . . .
H60A H 0.489534 0.704957 0.357479 0.083 Uiso 1 1 calc R U . . .
C61 C 0.5268(13) 0.6797(4) 0.3225(5) 0.074(5) Uani 1 1 d . . . . .
H61A H 0.508518 0.687819 0.302194 0.089 Uiso 1 1 calc R U . . .
C62 C 0.5642(14) 0.6587(3) 0.3181(5) 0.073(5) Uani 1 1 d . . . . .
H62A H 0.571474 0.652791 0.295033 0.088 Uiso 1 1 calc R U . . .
C63 C 0.5933(12) 0.6449(3) 0.3480(5) 0.060(4) Uani 1 1 d . . . . .
C64 C 0.5801(10) 0.6552(3) 0.3821(4) 0.050(3) Uani 1 1 d . . . . .
C65 C 0.6056(10) 0.6420(3) 0.4128(4) 0.050(3) Uani 1 1 d . . . . .
C66 C 0.6531(10) 0.6199(3) 0.4088(4) 0.050(3) Uani 1 1 d . . . . .
C67 C 0.6646(10) 0.6100(3) 0.3745(5) 0.055(4) Uani 1 1 d . . . . .
C68 C 0.6321(10) 0.6226(3) 0.3437(4) 0.051(4) Uani 1 1 d . . . . .
C69 C 0.6420(11) 0.6107(4) 0.3106(4) 0.061(4) Uani 1 1 d . . . . .
H69A H 0.621334 0.617935 0.290026 0.073 Uiso 1 1 calc R U . . .
C70 C 0.6789(13) 0.5899(4) 0.3074(5) 0.077(5) Uani 1 1 d . . . . .
H70A H 0.683128 0.583164 0.284821 0.092 Uiso 1 1 calc R U . . .
C71 C 0.7114(11) 0.5780(3) 0.3364(5) 0.067(4) Uani 1 1 d . . . . .
H71A H 0.737366 0.563370 0.333471 0.080 Uiso 1 1 calc R U . . .
C72 C 0.7045(11) 0.5882(3) 0.3705(5) 0.058(4) Uani 1 1 d . . . . .
C73 C 0.7390(10) 0.5769(3) 0.4038(5) 0.058(4) Uani 1 1 d . . . . .
C74 C 0.7820(13) 0.5554(3) 0.4029(5) 0.070(5) Uani 1 1 d . . . . .
H74A H 0.791005 0.547466 0.381479 0.085 Uiso 1 1 calc R U . . .
C75 C 0.8105(14) 0.5465(3) 0.4349(6) 0.077(5) Uani 1 1 d . . . . .
H75A H 0.839790 0.532215 0.434555 0.092 Uiso 1 1 calc R U . . .
C76 C 0.7984(14) 0.5574(3) 0.4671(5) 0.075(5) Uani 1 1 d . . . . .
H76A H 0.818559 0.550410 0.488039 0.090 Uiso 1 1 calc R U . . .
C77 C 0.7554(12) 0.5790(3) 0.4686(5) 0.064(4) Uani 1 1 d . . . . .
H77A H 0.746892 0.586537 0.490440 0.076 Uiso 1 1 calc R U . . .
C78 C 0.7253(10) 0.5891(2) 0.4364(4) 0.054(4) Uani 1 1 d . . . . .
C79 C 0.5620(12) 0.5876(3) 0.5473(4) 0.057(4) Uani 1 1 d . . . . .
C80 C 0.5396(12) 0.5772(3) 0.5138(5) 0.069(4) Uani 1 1 d . . . . .
H80A H 0.551687 0.584847 0.492295 0.083 Uiso 1 1 calc R U . . .
C81 C 0.4992(14) 0.5554(3) 0.5142(5) 0.075(5) Uani 1 1 d . . . . .
H81A H 0.485026 0.548179 0.492608 0.089 Uiso 1 1 calc R U . . .
C82 C 0.4799(13) 0.5443(3) 0.5457(5) 0.073(5) Uani 1 1 d . . . . .
H82A H 0.451381 0.529989 0.545149 0.088 Uiso 1 1 calc R U . . .
C83 C 0.5023(12) 0.5543(3) 0.5787(5) 0.063(4) Uani 1 1 d . . . . .
H83A H 0.490396 0.546386 0.600004 0.076 Uiso 1 1 calc R U . . .
C84 C 0.5440(10) 0.5767(3) 0.5793(4) 0.057(4) Uani 1 1 d . . . . .
C85 C 0.5694(11) 0.5878(3) 0.6120(4) 0.055(3) Uani 1 1 d . . . . .
C86 C 0.5545(11) 0.5782(3) 0.6465(4) 0.056(4) Uani 1 1 d . . . . .
H86A H 0.525338 0.563962 0.648509 0.067 Uiso 1 1 calc R U . . .
C87 C 0.5817(11) 0.5892(3) 0.6766(4) 0.059(4) Uani 1 1 d . . . . .
H87A H 0.573926 0.582119 0.698872 0.071 Uiso 1 1 calc R U . . .
C88 C 0.6217(12) 0.6113(3) 0.6743(5) 0.060(4) Uani 1 1 d . . . . .
H88A H 0.638207 0.618976 0.695201 0.072 Uiso 1 1 calc R U . . .
C89 C 0.6372(9) 0.6222(3) 0.6412(5) 0.051(4) Uani 1 1 d . . . . .
C90 C 0.6117(9) 0.6099(3) 0.6099(5) 0.050(3) Uani 1 1 d . . . . .
C91 C 0.6276(10) 0.6196(3) 0.5748(4) 0.047(3) Uani 1 1 d . . . . .
C92 C 0.6719(11) 0.6427(2) 0.5716(4) 0.049(3) Uani 1 1 d . . . . .
C93 C 0.6939(10) 0.6550(2) 0.6042(4) 0.051(3) Uani 1 1 d . . . . .
C94 C 0.6834(9) 0.6447(2) 0.6379(4) 0.047(3) Uani 1 1 d . . . . .
C95 C 0.7119(10) 0.6568(3) 0.6671(4) 0.049(3) Uani 1 1 d . . . . .
H95A H 0.704376 0.650107 0.689653 0.059 Uiso 1 1 calc R U . . .
C96 C 0.7523(11) 0.6790(3) 0.6648(5) 0.061(4) Uani 1 1 d . . . . .
H96A H 0.772503 0.686463 0.685233 0.074 Uiso 1 1 calc R U . . .
C97 C 0.7609(10) 0.6890(3) 0.6325(4) 0.050(3) Uani 1 1 d . . . . .
H97A H 0.786980 0.703655 0.630625 0.060 Uiso 1 1 calc R U . . .
C98 C 0.7303(9) 0.6775(3) 0.6009(4) 0.050(3) Uani 1 1 d . . . . .
C99 C 0.7431(10) 0.6873(2) 0.5650(4) 0.048(3) Uani 1 1 d . . . . .
C100 C 0.7757(11) 0.7105(3) 0.5582(5) 0.064(4) Uani 1 1 d . . . . .
H10B H 0.789079 0.720391 0.577275 0.076 Uiso 1 1 calc R U . . .
C101 C 0.7868(11) 0.7178(3) 0.5245(4) 0.062(4) Uani 1 1 d . . . . .
H10C H 0.808920 0.732723 0.520233 0.075 Uiso 1 1 calc R U . . .
C102 C 0.7656(10) 0.7032(3) 0.4952(5) 0.058(3) Uani 1 1 d . . . . .
H10D H 0.772401 0.708908 0.472038 0.069 Uiso 1 1 calc R U . . .
C103 C 0.7352(10) 0.6810(3) 0.5003(4) 0.056(4) Uani 1 1 d . . . . .
H10E H 0.723011 0.671411 0.480770 0.068 Uiso 1 1 calc R U . . .
C104 C 0.7225(10) 0.6726(3) 0.5358(4) 0.051(3) Uani 1 1 d . . . . .
N1 N 0.1719(9) 0.62219(19) 0.4559(3) 0.046(3) Uani 1 1 d . . . . .
N2 N 0.0898(8) 0.6644(2) 0.4614(3) 0.047(3) Uani 1 1 d . . . . .
N3 N 0.2037(8) 0.6631(2) 0.5554(3) 0.050(3) Uani 1 1 d . . . . .
N4 N 0.1139(9) 0.6224(2) 0.5636(4) 0.050(3) Uani 1 1 d . . . . .
N5 N 0.5852(8) 0.6497(2) 0.4457(4) 0.053(3) Uani 1 1 d . . . . .
N6 N 0.6823(9) 0.6097(2) 0.4382(3) 0.054(3) Uani 1 1 d . . . . .
N7 N 0.6037(8) 0.60924(19) 0.5445(3) 0.045(3) Uani 1 1 d . . . . .
N8 N 0.6863(8) 0.65096(19) 0.5399(2) 0.044(3) Uani 1 1 d . . . . .
F1 F 0.0474(19) 0.5246(3) 0.6521(8) 0.182(5) Uani 0.5 1 d D U P . .
F2 F -0.0888(12) 0.5132(5) 0.6504(8) 0.182(5) Uani 0.5 1 d D U P . .
F3 F 0.000000 0.500000 0.6091(4) 0.182(5) Uani 1 2 d DS TU P . .
F4 F 0.0888(12) 0.4868(5) 0.6504(8) 0.182(5) Uani 0.5 1 d D U P . .
F5 F 0.000000 0.500000 0.6934(4) 0.182(5) Uani 1 2 d DS TU P . .
F6 F -0.0474(19) 0.4754(3) 0.6521(8) 0.182(5) Uani 0.5 1 d D U P . .
F7 F 0.6195(10) 0.7278(2) 0.6224(5) 0.117(5) Uani 1 1 d . . . . .
F8 F 0.4684(9) 0.7579(2) 0.5911(4) 0.100(4) Uani 1 1 d . . . . .
F9 F 0.4998(10) 0.71920(17) 0.5938(4) 0.103(4) Uani 1 1 d . . . . .
F10 F 0.5907(11) 0.7446(2) 0.5689(4) 0.118(5) Uani 1 1 d . . . . .
F11 F 0.5879(8) 0.76637(17) 0.6199(4) 0.096(4) Uani 1 1 d . . . . .
F12 F 0.4928(9) 0.7413(2) 0.6434(3) 0.101(4) Uani 1 1 d . . . . .
F13 F 0.5277(15) 0.5001(4) 0.6126(4) 0.083(4) Uani 0.33 1 d D U P A 1
F13A F 0.537(4) 0.4943(14) 0.6208(16) 0.153(17) Uani 0.17 1 d D U P B 2
F14 F 0.5425(18) 0.4759(3) 0.6610(7) 0.083(4) Uani 0.33 1 d D U P A 1
F14A F 0.5916(18) 0.4991(15) 0.676(2) 0.153(17) Uani 0.17 1 d D U P B 2
F15 F 0.4176(13) 0.4843(4) 0.6393(7) 0.083(4) Uani 0.33 1 d D U P A 1
F15A F 0.487(5) 0.4730(4) 0.667(3) 0.153(17) Uani 0.17 1 d D U P B 2
F16 F 0.4379(17) 0.5223(3) 0.6436(7) 0.083(4) Uani 0.33 1 d D U P A 1
F16A F 0.4063(18) 0.5015(15) 0.643(2) 0.153(17) Uani 0.17 1 d D U P B 2
F17 F 0.5633(18) 0.5185(5) 0.6665(7) 0.083(4) Uani 0.33 1 d D U P A 1
F17A F 0.531(8) 0.5262(6) 0.655(3) 0.153(17) Uani 0.17 1 d D U P B 2
F18 F 0.4511(17) 0.5002(4) 0.6907(5) 0.083(4) Uani 0.33 1 d D U P A 1
F18A F 0.460(4) 0.5060(14) 0.6970(16) 0.153(17) Uani 0.17 1 d D U P B 2
O1W O 1.000000 0.500000 0.493(2) 0.23(4) Uani 0.5 2 d GS TU P . .
O2W O 0.8769(2) 0.49441(18) 0.4977(18) 0.22(6) Uani 0.25 1 d G U P . .
O3W O 0.3103(3) 0.5035(10) 0.507(3) 0.15(3) Uani 0.25 1 d G U P . .
O4W O 0.659(3) 0.7632(7) 0.6985(14) 0.094(16) Uani 0.25 1 d G U P C 1
O4WA O 0.759(3) 0.7529(6) 0.6742(15) 0.29(7) Uani 0.25 1 d G U P D 2
O5W O 0.844(5) 0.4981(15) 0.558(2) 0.21(3) Uani 0.5 1 d . U P . .
O6W O 0.325(4) 0.4905(11) 0.5676(18) 0.101(17) Uani 0.25 1 d . U P . .

loop_
_atom_site_aniso_label
_atom_site_aniso_U_11
_atom_site_aniso_U_22
_atom_site_aniso_U_33
_atom_site_aniso_U_23
_atom_site_aniso_U_13
_atom_site_aniso_U_12
Ag1 0.0864(7) 0.0518(6) 0.0279(5) 0.0005(4) 0.0002(5) 0.0060(5)
Ag2 0.0871(7) 0.0512(5) 0.0308(5) -0.0016(4) -0.0079(5) -0.0059(5)
P1 0.148(7) 0.079(4) 0.071(5) 0.000 0.000 -0.024(5)
P2 0.096(3) 0.0445(19) 0.069(3) 0.0052(18) 0.008(2) -0.0091(19)
P3 0.218(18) 0.033(5) 0.033(5) 0.000 0.000 -0.038(7)
P3A 0.20(4) 0.13(3) 0.14(4) 0.000 0.000 -0.03(3)
C1 0.066(8) 0.050(7) 0.030(7) -0.004(6) 0.005(6) 0.000(6)
C2 0.078(9) 0.053(7) 0.024(7) 0.003(5) 0.009(6) 0.013(6)
C3 0.092(12) 0.072(10) 0.046(9) 0.006(7) 0.008(8) 0.030(9)
C4 0.093(12) 0.042(7) 0.058(10) 0.000(7) -0.005(9) 0.004(7)
C5 0.092(11) 0.043(7) 0.040(8) -0.006(6) 0.003(7) -0.004(7)
C6 0.060(8) 0.046(7) 0.042(8) -0.005(6) -0.006(6) 0.000(6)
C7 0.070(9) 0.045(7) 0.018(6) -0.004(5) 0.000(5) -0.005(6)
C8 0.080(10) 0.044(7) 0.026(7) -0.006(5) 0.000(6) -0.007(7)
C9 0.070(9) 0.046(7) 0.041(8) 0.000(6) 0.002(7) -0.002(6)
C10 0.079(10) 0.082(11) 0.021(7) -0.019(7) 0.006(7) -0.006(9)
C11 0.073(11) 0.064(10) 0.058(11) -0.017(8) -0.002(8) -0.006(8)
C12 0.058(8) 0.051(8) 0.048(9) -0.015(7) 0.004(7) -0.016(7)
C13 0.061(9) 0.035(7) 0.043(9) 0.000(6) 0.005(6) -0.009(6)
C14 0.050(8) 0.035(6) 0.048(9) 0.000(6) -0.001(6) -0.005(5)
C15 0.071(9) 0.043(7) 0.034(7) 0.004(6) -0.001(6) -0.012(6)
C16 0.071(9) 0.049(7) 0.038(8) -0.002(6) -0.001(7) -0.002(7)
C17 0.082(11) 0.073(10) 0.031(7) 0.005(7) -0.003(7) -0.007(8)
C18 0.093(12) 0.070(11) 0.049(10) 0.022(8) 0.000(8) -0.012(9)
C19 0.078(10) 0.054(8) 0.058(10) 0.010(7) -0.011(8) 0.005(7)
C20 0.055(8) 0.047(7) 0.059(10) 0.007(7) -0.004(7) 0.008(6)
C21 0.063(8) 0.054(8) 0.051(9) 0.012(7) 0.004(7) 0.001(7)
C22 0.077(10) 0.057(9) 0.059(10) 0.007(7) 0.010(8) 0.015(8)
C23 0.080(11) 0.047(8) 0.072(11) 0.010(7) 0.018(9) 0.002(7)
C24 0.101(12) 0.055(8) 0.045(9) -0.018(7) 0.008(9) 0.007(8)
C25 0.056(8) 0.054(8) 0.057(10) 0.003(6) 0.001(7) 0.007(6)
C26 0.063(8) 0.042(7) 0.040(8) -0.005(6) 0.009(6) -0.003(6)
C27 0.085(10) 0.040(7) 0.037(8) -0.001(6) -0.008(7) 0.006(7)
C28 0.079(10) 0.067(9) 0.048(10) 0.019(8) -0.003(8) -0.003(8)
C29 0.067(9) 0.067(9) 0.066(10) 0.023(9) 0.009(8) 0.006(7)
C30 0.079(10) 0.046(8) 0.073(11) 0.002(7) 0.014(9) 0.003(7)
C31 0.087(11) 0.052(8) 0.053(9) -0.004(7) -0.009(8) 0.009(8)
C32 0.072(9) 0.045(7) 0.052(9) -0.001(6) -0.004(7) 0.017(7)
C33 0.077(10) 0.052(8) 0.035(8) -0.014(6) -0.010(7) 0.012(7)
C34 0.117(14) 0.052(8) 0.043(9) -0.014(7) -0.002(9) 0.021(9)
C35 0.114(14) 0.060(9) 0.040(9) -0.015(7) -0.003(8) 0.019(9)
C36 0.103(13) 0.070(10) 0.025(7) 0.001(7) -0.006(7) 0.010(9)
C37 0.080(10) 0.052(8) 0.027(7) -0.005(6) -0.003(6) 0.009(7)
C38 0.060(8) 0.063(9) 0.033(7) 0.002(6) 0.000(6) 0.012(7)
C39 0.082(10) 0.042(6) 0.018(6) 0.001(5) 0.000(6) 0.010(6)
C40 0.070(10) 0.064(9) 0.014(7) 0.003(7) 0.005(5) 0.021(7)
C41 0.078(10) 0.062(9) 0.017(7) -0.001(6) 0.003(6) 0.019(7)
C42 0.083(10) 0.071(9) 0.010(6) -0.003(6) 0.005(6) 0.017(8)
C43 0.103(13) 0.090(12) 0.017(7) 0.006(7) 0.011(7) 0.014(10)
C44 0.103(12) 0.071(10) 0.020(7) 0.007(7) -0.002(7) 0.012(9)
C45 0.078(10) 0.073(10) 0.040(9) 0.031(8) 0.012(7) 0.007(8)
C46 0.077(10) 0.057(8) 0.030(8) 0.009(6) 0.001(6) 0.019(7)
C47 0.077(10) 0.046(8) 0.061(10) 0.021(7) 0.012(8) 0.020(7)
C48 0.084(11) 0.047(8) 0.080(13) 0.007(8) 0.006(9) -0.002(8)
C49 0.108(14) 0.058(10) 0.068(12) 0.015(8) -0.011(11) -0.014(9)
C50 0.097(13) 0.058(10) 0.060(11) -0.006(8) -0.005(9) -0.003(9)
C51 0.081(11) 0.059(9) 0.043(9) 0.003(7) 0.005(7) 0.004(7)
C52 0.071(9) 0.050(7) 0.030(7) 0.007(6) 0.006(6) 0.007(7)
C53 0.076(10) 0.054(8) 0.054(10) -0.001(7) -0.004(8) -0.022(8)
C54 0.079(10) 0.054(8) 0.039(8) -0.003(6) 0.005(7) 0.001(7)
C55 0.069(10) 0.064(9) 0.072(11) 0.004(9) 0.005(9) 0.004(8)
C56 0.067(10) 0.051(9) 0.105(16) -0.006(9) 0.014(9) 0.001(7)
C57 0.080(11) 0.051(9) 0.074(12) 0.006(8) 0.004(9) -0.006(8)
C58 0.063(9) 0.043(7) 0.067(11) 0.006(7) -0.006(7) 0.002(6)
C59 0.078(10) 0.049(8) 0.043(8) 0.019(6) -0.005(7) -0.008(7)
C60 0.079(10) 0.072(10) 0.056(11) 0.032(8) -0.006(8) -0.021(8)
C61 0.092(12) 0.081(12) 0.050(10) 0.032(9) -0.008(9) -0.015(10)
C62 0.103(14) 0.078(12) 0.039(9) 0.010(8) -0.007(8) -0.002(10)
C63 0.084(11) 0.058(9) 0.039(9) -0.003(7) -0.008(7) -0.010(8)
C64 0.062(8) 0.049(7) 0.039(8) 0.006(6) -0.002(6) -0.007(6)
C65 0.056(9) 0.061(9) 0.033(8) 0.001(6) -0.010(6) -0.013(7)
C66 0.072(10) 0.042(7) 0.037(8) 0.000(6) -0.004(7) -0.011(6)
C67 0.059(9) 0.054(8) 0.052(10) -0.009(7) -0.008(7) -0.014(7)
C68 0.061(9) 0.069(9) 0.023(7) -0.007(6) 0.003(6) -0.019(7)
C69 0.069(9) 0.087(12) 0.026(7) 0.000(7) -0.002(6) -0.016(8)
C70 0.084(12) 0.098(14) 0.047(10) -0.018(9) 0.005(9) -0.014(11)
C71 0.072(10) 0.069(10) 0.059(10) -0.029(8) 0.002(8) -0.010(8)
C72 0.068(9) 0.053(8) 0.054(9) -0.008(7) -0.001(7) 0.000(7)
C73 0.054(8) 0.069(9) 0.052(9) -0.010(8) -0.008(7) -0.017(7)
C74 0.099(12) 0.049(8) 0.063(11) -0.030(8) 0.001(9) 0.000(8)
C75 0.096(13) 0.043(8) 0.093(15) -0.014(9) 0.003(11) -0.003(8)
C76 0.100(13) 0.053(9) 0.071(12) 0.011(8) -0.015(10) 0.016(9)
C77 0.081(11) 0.046(8) 0.064(11) -0.010(7) -0.017(8) 0.001(7)
C78 0.069(9) 0.035(6) 0.059(9) -0.010(6) -0.006(7) 0.003(6)
C79 0.088(11) 0.044(7) 0.038(8) 0.005(6) -0.008(7) -0.003(7)
C80 0.088(11) 0.062(9) 0.059(11) 0.008(8) -0.019(9) -0.011(8)
C81 0.120(15) 0.048(8) 0.056(10) 0.001(7) -0.024(10) -0.015(8)
C82 0.098(13) 0.052(9) 0.070(12) 0.006(8) -0.022(10) -0.019(9)
C83 0.101(13) 0.045(7) 0.044(9) 0.003(6) -0.001(8) -0.021(8)
C84 0.068(10) 0.057(8) 0.046(9) 0.004(7) -0.005(7) 0.003(7)
C85 0.072(9) 0.052(8) 0.041(8) 0.013(6) 0.009(7) 0.014(7)
C86 0.075(10) 0.057(8) 0.037(8) 0.003(6) 0.006(7) -0.006(7)
C87 0.075(10) 0.064(9) 0.039(8) 0.018(7) 0.014(7) 0.000(7)
C88 0.078(10) 0.060(9) 0.042(9) -0.011(7) 0.003(7) 0.014(7)
C89 0.055(8) 0.048(7) 0.049(10) -0.001(7) 0.002(7) 0.010(6)
C90 0.054(8) 0.048(8) 0.047(9) -0.007(6) 0.002(6) 0.003(6)
C91 0.053(8) 0.052(8) 0.035(8) 0.011(7) -0.003(6) 0.002(6)
C92 0.060(8) 0.041(7) 0.044(9) -0.001(6) -0.011(7) 0.004(6)
C93 0.076(9) 0.037(6) 0.039(8) -0.003(5) 0.000(7) 0.006(6)
C94 0.049(8) 0.048(7) 0.045(8) -0.002(6) -0.003(6) 0.010(6)
C95 0.069(9) 0.052(7) 0.027(7) 0.002(5) -0.003(6) -0.006(6)
C96 0.070(10) 0.072(10) 0.043(9) -0.005(7) -0.006(7) -0.007(8)
C97 0.067(9) 0.048(7) 0.035(8) -0.018(6) -0.007(6) 0.001(6)
C98 0.042(7) 0.061(8) 0.047(8) -0.008(7) 0.000(6) 0.006(6)
C99 0.070(9) 0.042(7) 0.032(7) -0.009(5) -0.002(6) 0.009(6)
C100 0.074(10) 0.043(8) 0.073(11) -0.009(7) -0.003(8) 0.000(7)
C101 0.089(11) 0.054(8) 0.044(8) 0.017(6) -0.001(7) -0.010(7)
C102 0.063(8) 0.058(8) 0.052(9) 0.005(7) -0.006(7) -0.003(7)
C103 0.077(9) 0.064(9) 0.028(8) 0.004(6) -0.006(6) -0.004(7)
C104 0.066(9) 0.053(8) 0.033(7) 0.002(6) -0.005(6) 0.001(6)
N1 0.077(7) 0.046(6) 0.014(5) 0.001(4) -0.008(5) -0.001(5)
N2 0.062(7) 0.049(6) 0.032(6) 0.002(5) 0.005(5) -0.003(5)
N3 0.061(7) 0.057(7) 0.031(6) -0.015(5) -0.007(5) 0.009(5)
N4 0.071(8) 0.042(6) 0.038(8) 0.001(5) 0.012(6) 0.006(5)
N5 0.057(7) 0.049(7) 0.054(8) -0.005(6) -0.008(6) 0.002(5)
N6 0.075(8) 0.053(7) 0.033(7) -0.009(5) 0.003(6) -0.011(6)
N7 0.066(7) 0.041(6) 0.029(6) -0.009(4) -0.007(5) -0.002(5)
N8 0.079(8) 0.044(6) 0.008(4) 0.000(4) -0.007(4) -0.008(5)
F1 0.222(10) 0.152(8) 0.174(10) 0.000(13) 0.000(13) -0.014(8)
F2 0.222(10) 0.152(8) 0.174(10) 0.000(13) 0.000(13) -0.014(8)
F3 0.222(10) 0.152(8) 0.174(10) 0.000(13) 0.000(13) -0.014(8)
F4 0.222(10) 0.152(8) 0.174(10) 0.000(13) 0.000(13) -0.014(8)
F5 0.222(10) 0.152(8) 0.174(10) 0.000(13) 0.000(13) -0.014(8)
F6 0.222(10) 0.152(8) 0.174(10) 0.000(13) 0.000(13) -0.014(8)
F7 0.136(11) 0.084(8) 0.131(14) -0.004(9) -0.018(9) 0.014(7)
F8 0.116(9) 0.071(7) 0.112(10) 0.019(6) -0.013(7) 0.009(6)
F9 0.159(12) 0.045(5) 0.106(9) 0.002(5) -0.011(8) -0.022(6)
F10 0.172(13) 0.068(7) 0.114(11) 0.003(7) 0.055(10) -0.011(8)
F11 0.101(8) 0.046(5) 0.140(11) -0.010(6) 0.003(7) -0.014(5)
F12 0.149(11) 0.088(8) 0.067(7) 0.010(6) 0.030(7) 0.001(8)
F13 0.127(8) 0.065(6) 0.055(6) 0.004(5) 0.005(6) -0.009(6)
F13A 0.16(2) 0.147(19) 0.15(2) -0.008(12) 0.000(12) 0.001(12)
F14 0.127(8) 0.065(6) 0.055(6) 0.004(5) 0.005(6) -0.009(6)
F14A 0.16(2) 0.147(19) 0.15(2) -0.008(12) 0.000(12) 0.001(12)
F15 0.127(8) 0.065(6) 0.055(6) 0.004(5) 0.005(6) -0.009(6)
F15A 0.16(2) 0.147(19) 0.15(2) -0.008(12) 0.000(12) 0.001(12)
F16 0.127(8) 0.065(6) 0.055(6) 0.004(5) 0.005(6) -0.009(6)
F16A 0.16(2) 0.147(19) 0.15(2) -0.008(12) 0.000(12) 0.001(12)
F17 0.127(8) 0.065(6) 0.055(6) 0.004(5) 0.005(6) -0.009(6)
F17A 0.16(2) 0.147(19) 0.15(2) -0.008(12) 0.000(12) 0.001(12)
F18 0.127(8) 0.065(6) 0.055(6) 0.004(5) 0.005(6) -0.009(6)
F18A 0.16(2) 0.147(19) 0.15(2) -0.008(12) 0.000(12) 0.001(12)
O1W 0.23(5) 0.22(5) 0.23(5) 0.000 0.000 -0.01(3)
O2W 0.23(7) 0.22(7) 0.22(7) 0.02(3) -0.01(3) 0.00(3)
O3W 0.16(4) 0.14(4) 0.14(4) 0.00(3) -0.01(3) 0.00(3)
O4W 0.11(3) 0.10(3) 0.07(3) -0.02(2) -0.02(2) -0.04(2)
O4WA 0.30(8) 0.28(8) 0.29(8) 0.00(3) 0.00(3) 0.00(3)
O5W 0.22(4) 0.21(4) 0.21(4) 0.02(3) -0.01(3) 0.00(3)
O6W 0.12(3) 0.09(2) 0.10(3) 0.00(2) 0.00(2) -0.05(2)

loop_
_atom_type_symbol
_atom_type_description
_atom_type_scat_dispersion_real
_atom_type_scat_dispersion_imag
_atom_type_scat_source
C C 0.0181 0.0091 'International Tables Vol C Tables 4.2.6.8 and 6.1.1.4'
H H 0.0000 0.0000 'International Tables Vol C Tables 4.2.6.8 and 6.1.1.4'
Ag Ag 0.1306 4.2820 'International Tables Vol C Tables 4.2.6.8 and 6.1.1.4'
N N 0.0311 0.0180 'International Tables Vol C Tables 4.2.6.8 and 6.1.1.4'
P P 0.2955 0.4335 'International Tables Vol C Tables 4.2.6.8 and 6.1.1.4'
F F 0.0727 0.0534 'International Tables Vol C Tables 4.2.6.8 and 6.1.1.4'
O O 0.0492 0.0322 'International Tables Vol C Tables 4.2.6.8 and 6.1.1.4'

loop_
_geom_angle_atom_site_label_1
_geom_angle_atom_site_label_2
_geom_angle_atom_site_label_3
_geom_angle
_geom_angle_site_symmetry_1
_geom_angle_site_symmetry_3
_geom_angle_publ_flag
N1 Ag1 N3 143.6(5) . . ?
N1 Ag1 N2 71.9(4) . . ?
N3 Ag1 N2 114.2(4) . . ?
N1 Ag1 N4 124.5(4) . . ?
N3 Ag1 N4 70.8(5) . . ?
N2 Ag1 N4 147.5(4) . . ?
N7 Ag2 N6 129.3(4) . . ?
N7 Ag2 N8 71.8(4) . . ?
N6 Ag2 N8 145.4(4) . . ?
N7 Ag2 N5 141.0(5) . . ?
N6 Ag2 N5 71.9(5) . . ?
N8 Ag2 N5 110.2(4) . . ?
F5 P1 F4 91.3(11) . 2_565 ?
F5 P1 F2 91.3(11) . 2_565 ?
F4 P1 F2 177.3(14) 2_565 2_565 ?
F5 P1 F4 91.3(11) . . ?
F4 P1 F4 177(2) 2_565 . ?
F2 P1 F4 0(2) 2_565 . ?
F5 P1 F2 91.3(11) . . ?
F4 P1 F2 0(2) 2_565 . ?
F2 P1 F2 177(2) 2_565 . ?
F4 P1 F2 177.4(14) . . ?
F5 P1 F3 180.0 . . ?
F4 P1 F3 88.7(11) 2_565 . ?
F2 P1 F3 88.7(11) 2_565 . ?
F4 P1 F3 88.7(11) . . ?
F2 P1 F3 88.7(11) . . ?
F5 P1 F1 89.1(10) . . ?
F4 P1 F1 89.7(14) 2_565 . ?
F2 P1 F1 90.4(14) 2_565 . ?
F4 P1 F1 90.4(14) . . ?
F2 P1 F1 89.7(14) . . ?
F3 P1 F1 90.9(10) . . ?
F5 P1 F6 89.1(10) . . ?
F4 P1 F6 90.4(14) 2_565 . ?
F2 P1 F6 89.7(14) 2_565 . ?
F4 P1 F6 89.7(14) . . ?
F2 P1 F6 90.4(14) . . ?
F3 P1 F6 90.9(10) . . ?
F1 P1 F6 178.2(13) . . ?
F5 P1 F6 89.1(10) . 2_565 ?
F4 P1 F6 89.7(14) 2_565 2_565 ?
F2 P1 F6 90.4(14) 2_565 2_565 ?
F4 P1 F6 90.4(14) . 2_565 ?
F2 P1 F6 89.7(14) . 2_565 ?
F3 P1 F6 90.9(10) . 2_565 ?
F1 P1 F6 0(2) . 2_565 ?
F6 P1 F6 178(2) . 2_565 ?
F5 P1 F1 89.1(10) . 2_565 ?
F4 P1 F1 90.4(14) 2_565 2_565 ?
F2 P1 F1 89.7(14) 2_565 2_565 ?
F4 P1 F1 89.7(14) . 2_565 ?
F2 P1 F1 90.4(14) . 2_565 ?
F3 P1 F1 90.9(10) . 2_565 ?
F1 P1 F1 178(2) . 2_565 ?
F6 P1 F1 0(2) . 2_565 ?
F6 P1 F1 178.2(13) 2_565 2_565 ?
F7 P2 F12 92.2(9) . . ?
F7 P2 F9 89.3(8) . . ?
F12 P2 F9 90.1(7) . . ?
F7 P2 F8 179.4(10) . . ?
F12 P2 F8 88.3(8) . . ?
F9 P2 F8 91.1(8) . . ?
F7 P2 F11 91.2(8) . . ?
F12 P2 F11 90.0(8) . . ?
F9 P2 F11 179.5(9) . . ?
F8 P2 F11 88.5(7) . . ?
F7 P2 F10 91.2(10) . . ?
F12 P2 F10 176.5(10) . . ?
F9 P2 F10 88.9(8) . . ?
F8 P2 F10 88.3(9) . . ?
F11 P2 F10 90.9(8) . . ?
F17 P3 F17 141(2) . 2_665 ?
F17 P3 F13 98.2(12) . . ?
F17 P3 F13 120.3(16) 2_665 . ?
F17 P3 F13 120.3(16) . 2_665 ?
F17 P3 F13 98.2(12) 2_665 2_665 ?
F13 P3 F13 32.3(19) . 2_665 ?
F17 P3 F14 105.1(18) . . ?
F17 P3 F14 66.6(17) 2_665 . ?
F13 P3 F14 94.3(10) . . ?
F13 P3 F14 108.1(15) 2_665 . ?
F17 P3 F14 66.6(17) . 2_665 ?
F17 P3 F14 105.1(18) 2_665 2_665 ?
F13 P3 F14 108.1(15) . 2_665 ?
F13 P3 F14 94.4(10) 2_665 2_665 ?
F14 P3 F14 156.8(19) . 2_665 ?
F17 P3 F18 53.3(16) . 2_665 ?
F17 P3 F18 90.2(12) 2_665 2_665 ?
F13 P3 F18 135.6(15) . 2_665 ?
F13 P3 F18 167.9(13) 2_665 2_665 ?
F14 P3 F18 67.4(15) . 2_665 ?
F14 P3 F18 91.8(11) 2_665 2_665 ?
F17 P3 F18 90.2(12) . . ?
F17 P3 F18 53.3(16) 2_665 . ?
F13 P3 F18 167.9(13) . . ?
F13 P3 F18 135.6(15) 2_665 . ?
F14 P3 F18 91.8(11) . . ?
F14 P3 F18 67.4(15) 2_665 . ?
F18 P3 F18 57(2) 2_665 . ?
F17 P3 F16 85.4(17) . . ?
F17 P3 F16 102.6(17) 2_665 . ?
F13 P3 F16 88.1(10) . . ?
F13 P3 F16 68.8(14) 2_665 . ?
F14 P3 F16 168.6(15) . . ?
F14 P3 F16 26.1(12) 2_665 . ?
F18 P3 F16 117.9(15) 2_665 . ?
F18 P3 F16 83.9(11) . . ?
F17 P3 F16 102.6(17) . 2_665 ?
F17 P3 F16 85.4(17) 2_665 2_665 ?
F13 P3 F16 68.8(14) . 2_665 ?
F13 P3 F16 88.1(10) 2_665 2_665 ?
F14 P3 F16 26.1(12) . 2_665 ?
F14 P3 F16 168.6(15) 2_665 2_665 ?
F18 P3 F16 83.9(11) 2_665 2_665 ?
F18 P3 F16 117.9(15) . 2_665 ?
F16 P3 F16 156.3(18) . 2_665 ?
F17 P3 F15 39.1(13) . 2_665 ?
F17 P3 F15 168.4(16) 2_665 2_665 ?
F13 P3 F15 59.4(15) . 2_665 ?
F13 P3 F15 86.0(11) 2_665 2_665 ?
F14 P3 F15 101.8(12) . 2_665 ?
F14 P3 F15 85.2(12) 2_665 2_665 ?
F18 P3 F15 84.1(11) 2_665 2_665 ?
F18 P3 F15 129.3(15) . 2_665 ?
F16 P3 F15 89.0(12) . 2_665 ?
F16 P3 F15 83.9(12) 2_665 2_665 ?
F17 P3 F15 168.4(16) . . ?
F17 P3 F15 39.1(13) 2_665 . ?
F13 P3 F15 86.0(11) . . ?
F13 P3 F15 59.4(15) 2_665 . ?
F14 P3 F15 85.2(12) . . ?
F14 P3 F15 101.8(12) 2_665 . ?
F18 P3 F15 129.3(15) 2_665 . ?
F18 P3 F15 84.1(11) . . ?
F16 P3 F15 83.9(12) . . ?
F16 P3 F15 89.0(12) 2_665 . ?
F15 P3 F15 144.9(18) 2_665 . ?
F14A P3A F14A 132(5) 2_665 . ?
F14A P3A F17A 107(5) 2_665 . ?
F14A P3A F17A 78(6) . . ?
F14A P3A F13A 135(4) 2_665 . ?
F14A P3A F13A 92.0(12) . . ?
F17A P3A F13A 90.3(15) . . ?
F13A P3A F13A 49(5) 2_665 . ?
F17A P3A F13A 81(7) 2_665 . ?
F14A P3A F15A 81(3) 2_665 . ?
F14A P3A F15A 90.6(17) . . ?
F17A P3A F15A 168(6) . . ?
F13A P3A F15A 109(5) 2_665 . ?
F17A P3A F15A 19(5) 2_665 . ?
F13A P3A F15A 90.6(15) . . ?
F15A P3A F15A 159(6) 2_665 . ?
F14A P3A F18A 90.2(14) 2_665 2_665 ?
F14A P3A F18A 43(4) . 2_665 ?
F17A P3A F18A 99(7) . 2_665 ?
F13A P3A F18A 177.7(17) 2_665 2_665 ?
F17A P3A F18A 89.7(15) 2_665 2_665 ?
F13A P3A F18A 128(5) . 2_665 ?
F15A P3A F18A 89.9(15) 2_665 2_665 ?
F15A P3A F18A 71(5) . 2_665 ?
F14A P3A F18A 43(4) 2_665 . ?
F14A P3A F18A 90.2(14) . . ?
F17A P3A F18A 89.7(15) . . ?
F13A P3A F18A 128(5) 2_665 . ?
F17A P3A F18A 99(7) 2_665 . ?
F13A P3A F18A 177.7(16) . . ?
F15A P3A F18A 71(5) 2_665 . ?
F15A P3A F18A 89.9(15) . . ?
F18A P3A F18A 54(5) 2_665 . ?
F14A P3A F16A 47(4) 2_665 . ?
F14A P3A F16A 177.9(19) . . ?
F17A P3A F16A 101(6) . . ?
F13A P3A F16A 46(4) 2_665 . ?
F17A P3A F16A 75(5) 2_665 . ?
F13A P3A F16A 89.9(12) . . ?
F15A P3A F16A 98(3) 2_665 . ?
F15A P3A F16A 90.4(17) . . ?
F18A P3A F16A 136(4) 2_665 . ?
F18A P3A F16A 87.9(14) . . ?
N1 C1 C6 123.2(13) . . ?
N1 C1 C2 116.5(12) . . ?
C6 C1 C2 120.3(13) . . ?
C3 C2 C1 120.6(13) . . ?
C3 C2 H2A 119.7 . . ?
C1 C2 H2A 119.7 . . ?
C2 C3 C4 118.2(15) . . ?
C2 C3 H3A 120.9 . . ?
C4 C3 H3A 120.9 . . ?
C5 C4 C3 123.1(15) . . ?
C5 C4 H4A 118.4 . . ?
C3 C4 H4A 118.4 . . ?
C4 C5 C6 120.5(14) . . ?
C4 C5 H5A 119.8 . . ?
C6 C5 H5A 119.8 . . ?
C1 C6 C8 118.1(13) . . ?
C1 C6 C5 117.1(14) . . ?
C8 C6 C5 124.7(13) . . ?
C8 C7 C12 120.7(13) . . ?
C8 C7 C13 116.4(13) . . ?
C12 C7 C13 122.9(13) . . ?
C7 C8 C6 119.4(12) . . ?
C7 C8 C9 117.8(13) . . ?
C6 C8 C9 122.8(13) . . ?
C10 C9 C8 119.9(14) . . ?
C10 C9 H9A 120.1 . . ?
C8 C9 H9A 120.1 . . ?
C9 C10 C11 122.5(15) . . ?
C9 C10 H10A 118.7 . . ?
C11 C10 H10A 118.7 . . ?
C12 C11 C10 119.9(18) . . ?
C12 C11 H11A 120.0 . . ?
C10 C11 H11A 120.0 . . ?
C11 C12 C7 119.2(16) . . ?
C11 C12 C16 121.1(16) . . ?
C7 C12 C16 119.7(13) . . ?
N1 C13 C7 125.9(14) . . ?
N1 C13 C14 117.5(13) . . ?
C7 C13 C14 116.5(13) . . ?
N2 C14 C15 124.1(13) . . ?
N2 C14 C13 116.4(13) . . ?
C15 C14 C13 119.4(13) . . ?
C14 C15 C16 123.8(13) . . ?
C14 C15 C20 116.5(13) . . ?
C16 C15 C20 119.5(13) . . ?
C17 C16 C15 119.9(14) . . ?
C17 C16 C12 122.6(14) . . ?
C15 C16 C12 117.3(13) . . ?
C16 C17 C18 120.3(15) . . ?
C16 C17 H17A 119.8 . . ?
C18 C17 H17A 119.8 . . ?
C19 C18 C17 122.0(16) . . ?
C19 C18 H18A 119.0 . . ?
C17 C18 H18A 119.0 . . ?
C18 C19 C20 122.1(15) . . ?
C18 C19 H19A 119.0 . . ?
C20 C19 H19A 119.0 . . ?
C21 C20 C19 125.5(14) . . ?
C21 C20 C15 118.3(13) . . ?
C19 C20 C15 116.1(14) . . ?
C20 C21 C26 119.3(14) . . ?
C20 C21 C22 123.2(14) . . ?
C26 C21 C22 117.5(15) . . ?
C23 C22 C21 121.6(16) . . ?
C23 C22 H22A 119.2 . . ?
C21 C22 H22A 119.2 . . ?
C22 C23 C24 121.6(15) . . ?
C22 C23 H23A 119.2 . . ?
C24 C23 H23A 119.2 . . ?
C23 C24 C25 118.7(15) . . ?
C23 C24 H24A 120.6 . . ?
C25 C24 H24A 120.6 . . ?
C24 C25 C26 119.8(15) . . ?
C24 C25 H25A 120.1 . . ?
C26 C25 H25A 120.1 . . ?
N2 C26 C21 122.5(13) . . ?
N2 C26 C25 116.8(13) . . ?
C21 C26 C25 120.7(13) . . ?
N3 C27 C28 118.1(13) . . ?
N3 C27 C32 120.8(13) . . ?
C28 C27 C32 121.1(14) . . ?
C29 C28 C27 119.4(17) . . ?
C29 C28 H28A 120.3 . . ?
C27 C28 H28A 120.3 . . ?
C28 C29 C30 121.4(17) . . ?
C28 C29 H29A 119.3 . . ?
C30 C29 H29A 119.3 . . ?
C31 C30 C29 119.5(16) . . ?
C31 C30 H30A 120.2 . . ?
C29 C30 H30A 120.2 . . ?
C30 C31 C32 122.9(16) . . ?
C30 C31 H31A 118.6 . . ?
C32 C31 H31A 118.6 . . ?
C31 C32 C27 115.7(14) . . ?
C31 C32 C33 125.8(14) . . ?
C27 C32 C33 118.5(14) . . ?
C34 C33 C38 119.0(15) . . ?
C34 C33 C32 122.5(16) . . ?
C38 C33 C32 118.3(13) . . ?
C35 C34 C33 122.6(18) . . ?
C35 C34 H34A 118.7 . . ?
C33 C34 H34A 118.7 . . ?
C34 C35 C36 119.1(16) . . ?
C34 C35 H35A 120.4 . . ?
C36 C35 H35A 120.4 . . ?
C35 C36 C37 121.8(14) . . ?
C35 C36 H36A 119.1 . . ?
C37 C36 H36A 119.1 . . ?
C36 C37 C38 116.0(14) . . ?
C36 C37 C42 121.0(13) . . ?
C38 C37 C42 122.9(13) . . ?
C33 C38 C37 121.3(14) . . ?
C33 C38 C39 119.5(13) . . ?
C37 C38 C39 119.1(14) . . ?
N3 C39 C38 122.1(13) . . ?
N3 C39 C40 118.7(12) . . ?
C38 C39 C40 119.3(12) . . ?
N4 C40 C41 121.6(16) . . ?
N4 C40 C39 117.9(13) . . ?
C41 C40 C39 120.5(14) . . ?
C46 C41 C40 118.8(15) . . ?
C46 C41 C42 121.7(13) . . ?
C40 C41 C42 119.5(15) . . ?
C43 C42 C37 125.9(15) . . ?
C43 C42 C41 115.6(17) . . ?
C37 C42 C41 118.5(13) . . ?
C42 C43 C44 122.4(17) . . ?
C42 C43 H43A 118.8 . . ?
C44 C43 H43A 118.8 . . ?
C45 C44 C43 121.0(14) . . ?
C45 C44 H44A 119.5 . . ?
C43 C44 H44A 119.5 . . ?
C44 C45 C46 120.2(17) . . ?
C44 C45 H45A 119.9 . . ?
C46 C45 H45A 119.9 . . ?
C41 C46 C45 119.1(16) . . ?
C41 C46 C47 117.2(13) . . ?
C45 C46 C47 123.6(16) . . ?
C52 C47 C48 118.8(18) . . ?
C52 C47 C46 120.2(15) . . ?
C48 C47 C46 121.0(15) . . ?
C47 C48 C49 120.2(17) . . ?
C47 C48 H48A 119.9 . . ?
C49 C48 H48A 119.9 . . ?
C50 C49 C48 119.0(17) . . ?
C50 C49 H49A 120.5 . . ?
C48 C49 H49A 120.5 . . ?
C51 C50 C49 121.4(17) . . ?
C51 C50 H50A 119.3 . . ?
C49 C50 H50A 119.3 . . ?
C50 C51 C52 120.8(15) . . ?
C50 C51 H51A 119.6 . . ?
C52 C51 H51A 119.6 . . ?
N4 C52 C47 120.8(15) . . ?
N4 C52 C51 119.5(13) . . ?
C47 C52 C51 119.7(15) . . ?
N5 C53 C54 119.5(15) . . ?
N5 C53 C58 120.6(15) . . ?
C54 C53 C58 119.8(15) . . ?
C55 C54 C53 119.9(16) . . ?
C55 C54 H54A 120.1 . . ?
C53 C54 H54A 120.1 . . ?
C56 C55 C54 120.0(19) . . ?
C56 C55 H55A 120.0 . . ?
C54 C55 H55A 120.0 . . ?
C55 C56 C57 123.0(17) . . ?
C55 C56 H56A 118.5 . . ?
C57 C56 H56A 118.5 . . ?
C56 C57 C58 119.8(17) . . ?
C56 C57 H57A 120.1 . . ?
C58 C57 H57A 120.1 . . ?
C59 C58 C57 124.8(15) . . ?
C59 C58 C53 117.8(14) . . ?
C57 C58 C53 117.4(17) . . ?
C58 C59 C64 120.2(13) . . ?
C58 C59 C60 124.0(16) . . ?
C64 C59 C60 115.8(15) . . ?
C61 C60 C59 119.5(18) . . ?
C61 C60 H60A 120.3 . . ?
C59 C60 H60A 120.3 . . ?
C62 C61 C60 123.3(16) . . ?
C62 C61 H61A 118.4 . . ?
C60 C61 H61A 118.4 . . ?
C61 C62 C63 121.9(17) . . ?
C61 C62 H62A 119.0 . . ?
C63 C62 H62A 119.0 . . ?
C64 C63 C68 122.2(15) . . ?
C64 C63 C62 115.4(15) . . ?
C68 C63 C62 122.4(16) . . ?
C63 C64 C65 117.8(14) . . ?
C63 C64 C59 124.0(14) . . ?
C65 C64 C59 118.1(14) . . ?
N5 C65 C64 119.8(15) . . ?
N5 C65 C66 119.6(13) . . ?
C64 C65 C66 120.6(14) . . ?
N6 C66 C67 122.2(15) . . ?
N6 C66 C65 117.8(14) . . ?
C67 C66 C65 120.0(14) . . ?
C72 C67 C66 120.7(16) . . ?
C72 C67 C68 120.6(16) . . ?
C66 C67 C68 118.7(15) . . ?
C69 C68 C63 124.9(16) . . ?
C69 C68 C67 114.9(16) . . ?
C63 C68 C67 120.2(14) . . ?
C70 C69 C68 123.6(17) . . ?
C70 C69 H69A 118.2 . . ?
C68 C69 H69A 118.2 . . ?
C69 C70 C71 122.2(17) . . ?
C69 C70 H70A 118.9 . . ?
C71 C70 H70A 118.9 . . ?
C70 C71 C72 118.8(17) . . ?
C70 C71 H71A 120.6 . . ?
C72 C71 H71A 120.6 . . ?
C67 C72 C71 119.9(16) . . ?
C67 C72 C73 116.9(15) . . ?
C71 C72 C73 123.2(15) . . ?
C74 C73 C78 121.5(15) . . ?
C74 C73 C72 122.0(15) . . ?
C78 C73 C72 116.5(14) . . ?
C75 C74 C73 117.6(15) . . ?
C75 C74 H74A 121.2 . . ?
C73 C74 H74A 121.2 . . ?
C76 C75 C74 123.5(16) . . ?
C76 C75 H75A 118.2 . . ?
C74 C75 H75A 118.2 . . ?
C75 C76 C77 119.9(17) . . ?
C75 C76 H76A 120.0 . . ?
C77 C76 H76A 120.0 . . ?
C76 C77 C78 118.9(16) . . ?
C76 C77 H77A 120.6 . . ?
C78 C77 H77A 120.6 . . ?
N6 C78 C77 118.5(14) . . ?
N6 C78 C73 122.9(14) . . ?
C77 C78 C73 118.6(14) . . ?
C84 C79 N7 123.8(14) . . ?
C84 C79 C80 121.7(14) . . ?
N7 C79 C80 114.4(13) . . ?
C81 C80 C79 118.0(16) . . ?
C81 C80 H80A 121.0 . . ?
C79 C80 H80A 121.0 . . ?
C82 C81 C80 121.2(17) . . ?
C82 C81 H81A 119.4 . . ?
C80 C81 H81A 119.4 . . ?
C81 C82 C83 121.2(15) . . ?
C81 C82 H82A 119.4 . . ?
C83 C82 H82A 119.4 . . ?
C82 C83 C84 119.0(15) . . ?
C82 C83 H83A 120.5 . . ?
C84 C83 H83A 120.5 . . ?
C79 C84 C85 119.1(14) . . ?
C79 C84 C83 118.8(14) . . ?
C85 C84 C83 122.1(14) . . ?
C86 C85 C90 117.8(15) . . ?
C86 C85 C84 124.1(15) . . ?
C90 C85 C84 118.2(14) . . ?
C87 C86 C85 121.6(15) . . ?
C87 C86 H86A 119.2 . . ?
C85 C86 H86A 119.2 . . ?
C86 C87 C88 120.0(14) . . ?
C86 C87 H87A 120.0 . . ?
C88 C87 H87A 120.0 . . ?
C89 C88 C87 121.6(16) . . ?
C89 C88 H88A 119.2 . . ?
C87 C88 H88A 119.2 . . ?
C88 C89 C90 117.4(15) . . ?
C88 C89 C94 122.6(16) . . ?
C90 C89 C94 119.9(15) . . ?
C89 C90 C85 121.5(15) . . ?
C89 C90 C91 120.7(14) . . ?
C85 C90 C91 117.8(14) . . ?
N7 C91 C90 123.8(14) . . ?
N7 C91 C92 116.9(13) . . ?
C90 C91 C92 119.3(14) . . ?
N8 C92 C93 123.8(13) . . ?
N8 C92 C91 118.3(13) . . ?
C93 C92 C91 117.8(13) . . ?
C94 C93 C98 120.6(13) . . ?
C94 C93 C92 122.2(13) . . ?
C98 C93 C92 117.2(13) . . ?
C95 C94 C93 118.3(13) . . ?
C95 C94 C89 122.0(14) . . ?
C93 C94 C89 119.6(14) . . ?
C94 C95 C96 123.0(14) . . ?
C94 C95 H95A 118.5 . . ?
C96 C95 H95A 118.5 . . ?
C97 C96 C95 118.7(14) . . ?
C97 C96 H96A 120.6 . . ?
C95 C96 H96A 120.6 . . ?
C96 C97 C98 120.9(14) . . ?
C96 C97 H97A 119.6 . . ?
C98 C97 H97A 119.6 . . ?
C93 C98 C97 118.5(14) . . ?
C93 C98 C99 118.9(13) . . ?
C97 C98 C99 122.3(14) . . ?
C104 C99 C100 119.3(14) . . ?
C104 C99 C98 116.8(13) . . ?
C100 C99 C98 123.9(13) . . ?
C101 C100 C99 119.7(15) . . ?
C101 C100 H10B 120.2 . . ?
C99 C100 H10B 120.2 . . ?
C100 C101 C102 121.1(15) . . ?
C100 C101 H10C 119.4 . . ?
C102 C101 H10C 119.4 . . ?
C103 C102 C101 121.2(15) . . ?
C103 C102 H10D 119.4 . . ?
C101 C102 H10D 119.4 . . ?
C102 C103 C104 119.3(14) . . ?
C102 C103 H10E 120.4 . . ?
C104 C103 H10E 120.4 . . ?
N8 C104 C99 122.9(13) . . ?
N8 C104 C103 117.6(12) . . ?
C99 C104 C103 119.3(14) . . ?
C13 N1 C1 116.9(12) . . ?
C13 N1 Ag1 117.7(10) . . ?
C1 N1 Ag1 125.3(8) . . ?
C14 N2 C26 119.2(12) . . ?
C14 N2 Ag1 116.3(9) . . ?
C26 N2 Ag1 124.4(9) . . ?
C39 N3 C27 120.6(11) . . ?
C39 N3 Ag1 116.5(10) . . ?
C27 N3 Ag1 122.5(9) . . ?
C40 N4 C52 121.3(13) . . ?
C40 N4 Ag1 116.0(10) . . ?
C52 N4 Ag1 122.3(10) . . ?
C53 N5 C65 123.1(14) . . ?
C53 N5 Ag2 122.2(11) . . ?
C65 N5 Ag2 114.0(10) . . ?
C66 N6 C78 120.7(13) . . ?
C66 N6 Ag2 116.5(10) . . ?
C78 N6 Ag2 122.5(10) . . ?
C91 N7 C79 117.3(13) . . ?
C91 N7 Ag2 117.4(9) . . ?
C79 N7 Ag2 125.1(9) . . ?
C92 N8 C104 120.1(11) . . ?
C92 N8 Ag2 115.4(9) . . ?
C104 N8 Ag2 124.5(8) . . ?
F6 F1 P1 125(10) 2_565 . ?
F4 F2 P1 81(10) 2_565 . ?
F2 F4 P1 77(10) 2_565 . ?
F1 F6 P1 124(10) 2_565 . ?
F13 F13 P3 73.8(9) 2_665 . ?
F13 F13 F15 123(3) 2_665 2_665 ?
P3 F13 F15 63.1(9) . 2_665 ?
F16A F13A P3A 68(2) 2_665 . ?
F13A F13A P3A 65(2) 2_665 . ?
F16 F14 P3 82.7(17) 2_665 . ?
F16 F14 F17 120(3) 2_665 2_665 ?
P3 F14 F17 56.1(10) . 2_665 ?
F16 F14 F18 115(3) 2_665 2_665 ?
P3 F14 F18 57.9(10) . 2_665 ?
F17 F14 F18 80.4(16) 2_665 2_665 ?
F18A F14A P3A 69(2) 2_665 . ?
F16A F14A P3A 67(2) 2_665 . ?
F17 F15 F13 122.0(16) 2_665 2_665 ?
F17 F15 P3 65.0(11) 2_665 . ?
F13 F15 P3 57.5(9) 2_665 . ?
F17A F15A P3A 81(3) 2_665 . ?
F14 F16 P3 71.2(15) 2_665 . ?
F13A F16A P3A 66(2) 2_665 . ?
F14A F16A P3A 66(2) 2_665 . ?
F15 F17 F18 123(3) 2_665 2_665 ?
F15 F17 P3 76.0(13) 2_665 . ?
F18 F17 P3 66.2(12) 2_665 . ?
F15 F17 F14 101(2) 2_665 2_665 ?
F18 F17 F14 94(2) 2_665 2_665 ?
P3 F17 F14 57.2(10) . 2_665 ?
F15A F17A P3A 81(3) 2_665 . ?
F17 F18 F18 99(2) 2_665 2_665 ?
F17 F18 P3 60.5(9) 2_665 . ?
F18 F18 P3 61.7(11) 2_665 . ?
F17 F18 F14 100.8(15) 2_665 2_665 ?
F18 F18 F14 87.4(18) 2_665 2_665 ?
P3 F18 F14 54.7(8) . 2_665 ?
F14A F18A F18A 119(7) 2_665 2_665 ?
F14A F18A P3A 68(2) 2_665 . ?
F18A F18A P3A 63(3) 2_665 . ?

loop_
_geom_bond_atom_site_label_1
_geom_bond_atom_site_label_2
_geom_bond_distance
_geom_bond_site_symmetry_2
_geom_bond_publ_flag
Ag1 N1 2.299(11) . ?
Ag1 N3 2.339(11) . ?
Ag1 N2 2.346(12) . ?
Ag1 N4 2.355(13) . ?
Ag2 N7 2.267(12) . ?
Ag2 N6 2.327(12) . ?
Ag2 N8 2.344(10) . ?
Ag2 N5 2.355(13) . ?
P1 F5 1.568(13) . ?
P1 F4 1.577(13) 2_565 ?
P1 F2 1.577(13) 2_565 ?
P1 F4 1.577(13) . ?
P1 F2 1.577(13) . ?
P1 F3 1.578(13) . ?
P1 F1 1.581(13) . ?
P1 F6 1.581(13) . ?
P1 F6 1.582(13) 2_565 ?
P1 F1 1.582(13) 2_565 ?
P2 F7 1.561(16) . ?
P2 F12 1.579(12) . ?
P2 F9 1.581(11) . ?
P2 F8 1.582(14) . ?
P2 F11 1.585(11) . ?
P2 F10 1.600(15) . ?
P3 F17 1.535(13) . ?
P3 F17 1.535(12) 2_665 ?
P3 F13 1.555(12) . ?
P3 F13 1.555(12) 2_665 ?
P3 F14 1.555(12) . ?
P3 F14 1.555(12) 2_665 ?
P3 F18 1.614(12) 2_665 ?
P3 F18 1.614(12) . ?
P3 F16 1.629(13) . ?
P3 F16 1.629(13) 2_665 ?
P3 F15 1.644(12) 2_665 ?
P3 F15 1.644(12) . ?
P3A F14A 1.572(14) 2_665 ?
P3A F14A 1.572(14) . ?
P3A F17A 1.573(14) . ?
P3A F13A 1.573(13) 2_665 ?
P3A F17A 1.573(14) 2_665 ?
P3A F13A 1.573(13) . ?
P3A F15A 1.573(14) 2_665 ?
P3A F15A 1.573(14) . ?
P3A F18A 1.585(13) 2_665 ?
P3A F18A 1.585(13) . ?
P3A F16A 1.588(14) . ?
P3A F16A 1.589(14) 2_665 ?
C1 N1 1.377(19) . ?
C1 C6 1.40(2) . ?
C1 C2 1.40(2) . ?
C2 C3 1.38(2) . ?
C2 H2A 0.9300 . ?
C3 C4 1.38(3) . ?
C3 H3A 0.9300 . ?
C4 C5 1.33(2) . ?
C4 H4A 0.9300 . ?
C5 C6 1.43(2) . ?
C5 H5A 0.9300 . ?
C6 C8 1.43(2) . ?
C7 C8 1.40(2) . ?
C7 C12 1.42(2) . ?
C7 C13 1.43(2) . ?
C8 C9 1.45(2) . ?
C9 C10 1.34(2) . ?
C9 H9A 0.9300 . ?
C10 C11 1.39(3) . ?
C10 H10A 0.9300 . ?
C11 C12 1.38(3) . ?
C11 H11A 0.9300 . ?
C12 C16 1.51(2) . ?
C13 N1 1.31(2) . ?
C13 C14 1.54(2) . ?
C14 N2 1.32(2) . ?
C14 C15 1.41(2) . ?
C15 C16 1.41(2) . ?
C15 C20 1.48(2) . ?
C16 C17 1.37(2) . ?
C17 C18 1.38(3) . ?
C17 H17A 0.9300 . ?
C18 C19 1.36(3) . ?
C18 H18A 0.9300 . ?
C19 C20 1.39(2) . ?
C19 H19A 0.9300 . ?
C20 C21 1.39(2) . ?
C21 C26 1.40(2) . ?
C21 C22 1.41(2) . ?
C22 C23 1.35(3) . ?
C22 H22A 0.9300 . ?
C23 C24 1.38(3) . ?
C23 H23A 0.9300 . ?
C24 C25 1.40(2) . ?
C24 H24A 0.9300 . ?
C25 C26 1.40(2) . ?
C25 H25A 0.9300 . ?
C26 N2 1.371(19) . ?
C27 N3 1.37(2) . ?
C27 C28 1.41(2) . ?
C27 C32 1.43(2) . ?
C28 C29 1.36(2) . ?
C28 H28A 0.9300 . ?
C29 C30 1.41(3) . ?
C29 H29A 0.9300 . ?
C30 C31 1.35(3) . ?
C30 H30A 0.9300 . ?
C31 C32 1.43(2) . ?
C31 H31A 0.9300 . ?
C32 C33 1.44(2) . ?
C33 C34 1.38(2) . ?
C33 C38 1.39(2) . ?
C34 C35 1.35(3) . ?
C34 H34A 0.9300 . ?
C35 C36 1.39(3) . ?
C35 H35A 0.9300 . ?
C36 C37 1.43(2) . ?
C36 H36A 0.9300 . ?
C37 C38 1.43(2) . ?
C37 C42 1.43(2) . ?
C38 C39 1.44(2) . ?
C39 N3 1.317(18) . ?
C39 C40 1.47(2) . ?
C40 N4 1.33(2) . ?
C40 C41 1.45(2) . ?
C41 C46 1.40(3) . ?
C41 C42 1.45(2) . ?
C42 C43 1.39(2) . ?
C43 C44 1.40(3) . ?
C43 H43A 0.9300 . ?
C44 C45 1.36(3) . ?
C44 H44A 0.9300 . ?
C45 C46 1.40(2) . ?
C45 H45A 0.9300 . ?
C46 C47 1.46(3) . ?
C47 C52 1.39(2) . ?
C47 C48 1.42(2) . ?
C48 C49 1.43(3) . ?
C48 H48A 0.9300 . ?
C49 C50 1.38(3) . ?
C49 H49A 0.9300 . ?
C50 C51 1.36(3) . ?
C50 H50A 0.9300 . ?
C51 C52 1.43(2) . ?
C51 H51A 0.9300 . ?
C52 N4 1.36(2) . ?
C53 N5 1.34(2) . ?
C53 C54 1.40(2) . ?
C53 C58 1.44(2) . ?
C54 C55 1.38(2) . ?
C54 H54A 0.9300 . ?
C55 C56 1.35(3) . ?
C55 H55A 0.9300 . ?
C56 C57 1.37(3) . ?
C56 H56A 0.9300 . ?
C57 C58 1.40(2) . ?
C57 H57A 0.9300 . ?
C58 C59 1.39(2) . ?
C59 C64 1.44(2) . ?
C59 C60 1.44(2) . ?
C60 C61 1.39(3) . ?
C60 H60A 0.9300 . ?
C61 C62 1.34(3) . ?
C61 H61A 0.9300 . ?
C62 C63 1.43(2) . ?
C62 H62A 0.9300 . ?
C63 C64 1.42(2) . ?
C63 C68 1.42(3) . ?
C64 C65 1.42(2) . ?
C65 N5 1.34(2) . ?
C65 C66 1.47(2) . ?
C66 N6 1.32(2) . ?
C66 C67 1.41(2) . ?
C67 C72 1.40(2) . ?
C67 C68 1.45(2) . ?
C68 C69 1.41(2) . ?
C69 C70 1.32(3) . ?
C69 H69A 0.9300 . ?
C70 C71 1.37(3) . ?
C70 H70A 0.9300 . ?
C71 C72 1.40(2) . ?
C71 H71A 0.9300 . ?
C72 C73 1.50(2) . ?
C73 C74 1.39(2) . ?
C73 C78 1.42(2) . ?
C74 C75 1.37(3) . ?
C74 H74A 0.9300 . ?
C75 C76 1.37(3) . ?
C75 H75A 0.9300 . ?
C76 C77 1.40(2) . ?
C76 H76A 0.9300 . ?
C77 C78 1.41(2) . ?
C77 H77A 0.9300 . ?
C78 N6 1.349(19) . ?
C79 C84 1.37(2) . ?
C79 N7 1.395(19) . ?
C79 C80 1.43(2) . ?
C80 C81 1.39(2) . ?
C80 H80A 0.9300 . ?
C81 C82 1.37(3) . ?
C81 H81A 0.9300 . ?
C82 C83 1.40(3) . ?
C82 H82A 0.9300 . ?
C83 C84 1.43(2) . ?
C83 H83A 0.9300 . ?
C84 C85 1.43(2) . ?
C85 C86 1.42(2) . ?
C85 C90 1.42(2) . ?
C86 C87 1.36(2) . ?
C86 H86A 0.9300 . ?
C87 C88 1.41(2) . ?
C87 H87A 0.9300 . ?
C88 C89 1.40(3) . ?
C88 H88A 0.9300 . ?
C89 C90 1.42(2) . ?
C89 C94 1.48(2) . ?
C90 C91 1.44(2) . ?
C91 N7 1.33(2) . ?
C91 C92 1.49(2) . ?
C92 N8 1.291(19) . ?
C92 C93 1.45(2) . ?
C93 C94 1.39(2) . ?
C93 C98 1.40(2) . ?
C94 C95 1.36(2) . ?
C95 C96 1.41(2) . ?
C95 H95A 0.9300 . ?
C96 C97 1.34(2) . ?
C96 H96A 0.9300 . ?
C97 C98 1.43(2) . ?
C97 H97A 0.9300 . ?
C98 C99 1.46(2) . ?
C99 C104 1.41(2) . ?
C99 C100 1.44(2) . ?
C100 C101 1.34(2) . ?
C100 H10B 0.9300 . ?
C101 C102 1.41(2) . ?
C101 H10C 0.9300 . ?
C102 C103 1.36(2) . ?
C102 H10D 0.9300 . ?
C103 C104 1.42(2) . ?
C103 H10E 0.9300 . ?
C104 N8 1.362(19) . ?
F1 F6 0.00(8) 2_565 ?
F2 F4 0.00(8) 2_565 ?
F13 F13 0.87(5) 2_665 ?
F13 F15 1.59(4) 2_665 ?
F13A F16A 1.23(11) 2_665 ?
F13A F13A 1.32(12) 2_665 ?
F14 F16 0.72(3) 2_665 ?
F14 F17 1.70(4) 2_665 ?
F14 F18 1.76(4) 2_665 ?
F14A F18A 1.15(11) 2_665 ?
F14A F16A 1.26(11) 2_665 ?
F15 F17 1.07(4) 2_665 ?
F15A F17A 0.51(13) 2_665 ?
F17 F18 1.41(4) 2_665 ?
F18 F18 1.53(5) 2_665 ?
F18A F18A 1.44(13) 2_665 ?

loop_
_geom_torsion_atom_site_label_1
_geom_torsion_atom_site_label_2
_geom_torsion_atom_site_label_3
_geom_torsion_atom_site_label_4
_geom_torsion
_geom_torsion_site_symmetry_1
_geom_torsion_site_symmetry_2
_geom_torsion_site_symmetry_3
_geom_torsion_site_symmetry_4
_geom_torsion_publ_flag
N1 C1 C2 C3 176.4(15) . . . . ?
C6 C1 C2 C3 -6(2) . . . . ?
C1 C2 C3 C4 4(3) . . . . ?
C2 C3 C4 C5 -1(3) . . . . ?
C3 C4 C5 C6 0(3) . . . . ?
N1 C1 C6 C8 0(2) . . . . ?
C2 C1 C6 C8 -177.9(14) . . . . ?
N1 C1 C6 C5 -177.9(15) . . . . ?
C2 C1 C6 C5 4(2) . . . . ?
C4 C5 C6 C1 -2(2) . . . . ?
C4 C5 C6 C8 -179.1(17) . . . . ?
C12 C7 C8 C6 179.0(14) . . . . ?
C13 C7 C8 C6 0(2) . . . . ?
C12 C7 C8 C9 -1(2) . . . . ?
C13 C7 C8 C9 179.8(13) . . . . ?
C1 C6 C8 C7 1(2) . . . . ?
C5 C6 C8 C7 178.1(15) . . . . ?
C1 C6 C8 C9 -179.7(14) . . . . ?
C5 C6 C8 C9 -2(2) . . . . ?
C7 C8 C9 C10 1(2) . . . . ?
C6 C8 C9 C10 -178.5(15) . . . . ?
C8 C9 C10 C11 -1(3) . . . . ?
C9 C10 C11 C12 0(3) . . . . ?
C10 C11 C12 C7 0(2) . . . . ?
C10 C11 C12 C16 -176.7(15) . . . . ?
C8 C7 C12 C11 0(2) . . . . ?
C13 C7 C12 C11 179.4(15) . . . . ?
C8 C7 C12 C16 177.0(14) . . . . ?
C13 C7 C12 C16 -4(2) . . . . ?
C8 C7 C13 N1 0(2) . . . . ?
C12 C7 C13 N1 -179.6(15) . . . . ?
C8 C7 C13 C14 -177.1(13) . . . . ?
C12 C7 C13 C14 3(2) . . . . ?
N1 C13 C14 N2 3.1(19) . . . . ?
C7 C13 C14 N2 -179.6(12) . . . . ?
N1 C13 C14 C15 177.9(13) . . . . ?
C7 C13 C14 C15 -4.8(19) . . . . ?
N2 C14 C15 C16 -178.8(14) . . . . ?
C13 C14 C15 C16 7(2) . . . . ?
N2 C14 C15 C20 -5(2) . . . . ?
C13 C14 C15 C20 -178.8(12) . . . . ?
C14 C15 C16 C17 177.0(15) . . . . ?
C20 C15 C16 C17 3(2) . . . . ?
C14 C15 C16 C12 -7(2) . . . . ?
C20 C15 C16 C12 179.1(13) . . . . ?
C11 C12 C16 C17 -2(2) . . . . ?
C7 C12 C16 C17 -179.1(15) . . . . ?
C11 C12 C16 C15 -178.1(15) . . . . ?
C7 C12 C16 C15 5(2) . . . . ?
C15 C16 C17 C18 0(3) . . . . ?
C12 C16 C17 C18 -176.3(15) . . . . ?
C16 C17 C18 C19 -2(3) . . . . ?
C17 C18 C19 C20 3(3) . . . . ?
C18 C19 C20 C21 178.0(17) . . . . ?
C18 C19 C20 C15 0(2) . . . . ?
C14 C15 C20 C21 5(2) . . . . ?
C16 C15 C20 C21 179.1(14) . . . . ?
C14 C15 C20 C19 -177.3(14) . . . . ?
C16 C15 C20 C19 -3(2) . . . . ?
C19 C20 C21 C26 178.5(15) . . . . ?
C15 C20 C21 C26 -4(2) . . . . ?
C19 C20 C21 C22 1(3) . . . . ?
C15 C20 C21 C22 178.9(15) . . . . ?
C20 C21 C22 C23 178.8(16) . . . . ?
C26 C21 C22 C23 1(3) . . . . ?
C21 C22 C23 C24 -1(3) . . . . ?
C22 C23 C24 C25 2(3) . . . . ?
C23 C24 C25 C26 -3(2) . . . . ?
C20 C21 C26 N2 2(2) . . . . ?
C22 C21 C26 N2 179.8(14) . . . . ?
C20 C21 C26 C25 179.4(14) . . . . ?
C22 C21 C26 C25 -3(2) . . . . ?
C24 C25 C26 N2 -178.6(14) . . . . ?
C24 C25 C26 C21 4(2) . . . . ?
N3 C27 C28 C29 178.0(15) . . . . ?
C32 C27 C28 C29 -2(3) . . . . ?
C27 C28 C29 C30 3(3) . . . . ?
C28 C29 C30 C31 -2(3) . . . . ?
C29 C30 C31 C32 1(3) . . . . ?
C30 C31 C32 C27 -1(2) . . . . ?
C30 C31 C32 C33 -178.3(17) . . . . ?
N3 C27 C32 C31 -179.3(14) . . . . ?
C28 C27 C32 C31 1(2) . . . . ?
N3 C27 C32 C33 -1(2) . . . . ?
C28 C27 C32 C33 179.1(15) . . . . ?
C31 C32 C33 C34 -7(3) . . . . ?
C27 C32 C33 C34 175.3(16) . . . . ?
C31 C32 C33 C38 179.4(16) . . . . ?
C27 C32 C33 C38 2(2) . . . . ?
C38 C33 C34 C35 -5(3) . . . . ?
C32 C33 C34 C35 -178.9(17) . . . . ?
C33 C34 C35 C36 4(3) . . . . ?
C34 C35 C36 C37 -3(3) . . . . ?
C35 C36 C37 C38 3(3) . . . . ?
C35 C36 C37 C42 179.1(17) . . . . ?
C34 C33 C38 C37 5(2) . . . . ?
C32 C33 C38 C37 179.1(14) . . . . ?
C34 C33 C38 C39 -177.8(15) . . . . ?
C32 C33 C38 C39 -4(2) . . . . ?
C36 C37 C38 C33 -4(2) . . . . ?
C42 C37 C38 C33 179.7(15) . . . . ?
C36 C37 C38 C39 179.1(15) . . . . ?
C42 C37 C38 C39 3(2) . . . . ?
C33 C38 C39 N3 6(2) . . . . ?
C37 C38 C39 N3 -176.7(14) . . . . ?
C33 C38 C39 C40 -175.5(14) . . . . ?
C37 C38 C39 C40 2(2) . . . . ?
N3 C39 C40 N4 -4(2) . . . . ?
C38 C39 C40 N4 177.5(13) . . . . ?
N3 C39 C40 C41 174.8(13) . . . . ?
C38 C39 C40 C41 -3(2) . . . . ?
N4 C40 C41 C46 2(2) . . . . ?
C39 C40 C41 C46 -177.4(14) . . . . ?
N4 C40 C41 C42 -179.8(14) . . . . ?
C39 C40 C41 C42 1(2) . . . . ?
C36 C37 C42 C43 1(3) . . . . ?
C38 C37 C42 C43 177.5(17) . . . . ?
C36 C37 C42 C41 178.8(15) . . . . ?
C38 C37 C42 C41 -5(2) . . . . ?
C46 C41 C42 C43 -1(2) . . . . ?
C40 C41 C42 C43 -179.3(15) . . . . ?
C46 C41 C42 C37 -178.5(15) . . . . ?
C40 C41 C42 C37 3(2) . . . . ?
C37 C42 C43 C44 178.2(17) . . . . ?
C41 C42 C43 C44 1(3) . . . . ?
C42 C43 C44 C45 0(3) . . . . ?
C43 C44 C45 C46 0(3) . . . . ?
C40 C41 C46 C45 179.0(14) . . . . ?
C42 C41 C46 C45 1(2) . . . . ?
C40 C41 C46 C47 1(2) . . . . ?
C42 C41 C46 C47 -177.6(14) . . . . ?
C44 C45 C46 C41 0(3) . . . . ?
C44 C45 C46 C47 177.9(16) . . . . ?
C41 C46 C47 C52 -2(2) . . . . ?
C45 C46 C47 C52 179.9(16) . . . . ?
C41 C46 C47 C48 179.7(15) . . . . ?
C45 C46 C47 C48 2(3) . . . . ?
C52 C47 C48 C49 3(3) . . . . ?
C46 C47 C48 C49 -179.0(17) . . . . ?
C47 C48 C49 C50 -4(3) . . . . ?
C48 C49 C50 C51 2(3) . . . . ?
C49 C50 C51 C52 0(3) . . . . ?
C48 C47 C52 N4 179.0(15) . . . . ?
C46 C47 C52 N4 1(2) . . . . ?
C48 C47 C52 C51 0(2) . . . . ?
C46 C47 C52 C51 -178.8(15) . . . . ?
C50 C51 C52 N4 179.5(16) . . . . ?
C50 C51 C52 C47 -1(3) . . . . ?
N5 C53 C54 C55 177.8(15) . . . . ?
C58 C53 C54 C55 -2(2) . . . . ?
C53 C54 C55 C56 0(3) . . . . ?
C54 C55 C56 C57 1(3) . . . . ?
C55 C56 C57 C58 0(3) . . . . ?
C56 C57 C58 C59 176.0(17) . . . . ?
C56 C57 C58 C53 -3(3) . . . . ?
N5 C53 C58 C59 5(2) . . . . ?
C54 C53 C58 C59 -175.2(15) . . . . ?
N5 C53 C58 C57 -176.7(15) . . . . ?
C54 C53 C58 C57 3(2) . . . . ?
C57 C58 C59 C64 177.2(16) . . . . ?
C53 C58 C59 C64 -4(2) . . . . ?
C57 C58 C59 C60 -4(3) . . . . ?
C53 C58 C59 C60 175.0(15) . . . . ?
C58 C59 C60 C61 -176.2(16) . . . . ?
C64 C59 C60 C61 3(2) . . . . ?
C59 C60 C61 C62 -2(3) . . . . ?
C60 C61 C62 C63 1(3) . . . . ?
C61 C62 C63 C64 0(3) . . . . ?
C61 C62 C63 C68 179.4(18) . . . . ?
C68 C63 C64 C65 -1(2) . . . . ?
C62 C63 C64 C65 178.3(15) . . . . ?
C68 C63 C64 C59 -178.2(15) . . . . ?
C62 C63 C64 C59 1(2) . . . . ?
C58 C59 C64 C63 176.5(15) . . . . ?
C60 C59 C64 C63 -3(2) . . . . ?
C58 C59 C64 C65 0(2) . . . . ?
C60 C59 C64 C65 -179.7(14) . . . . ?
C63 C64 C65 N5 -172.0(14) . . . . ?
C59 C64 C65 N5 5(2) . . . . ?
C63 C64 C65 C66 7(2) . . . . ?
C59 C64 C65 C66 -175.7(14) . . . . ?
N5 C65 C66 N6 -7(2) . . . . ?
C64 C65 C66 N6 173.5(14) . . . . ?
N5 C65 C66 C67 171.3(14) . . . . ?
C64 C65 C66 C67 -8(2) . . . . ?
N6 C66 C67 C72 3(2) . . . . ?
C65 C66 C67 C72 -175.4(15) . . . . ?
N6 C66 C67 C68 -178.9(14) . . . . ?
C65 C66 C67 C68 3(2) . . . . ?
C64 C63 C68 C69 175.6(16) . . . . ?
C62 C63 C68 C69 -4(3) . . . . ?
C64 C63 C68 C67 -4(2) . . . . ?
C62 C63 C68 C67 176.5(16) . . . . ?
C72 C67 C68 C69 2(2) . . . . ?
C66 C67 C68 C69 -176.5(14) . . . . ?
C72 C67 C68 C63 -178.8(15) . . . . ?
C66 C67 C68 C63 3(2) . . . . ?
C63 C68 C69 C70 179.6(17) . . . . ?
C67 C68 C69 C70 -1(2) . . . . ?
C68 C69 C70 C71 0(3) . . . . ?
C69 C70 C71 C72 0(3) . . . . ?
C66 C67 C72 C71 176.6(15) . . . . ?
C68 C67 C72 C71 -2(2) . . . . ?
C66 C67 C72 C73 -4(2) . . . . ?
C68 C67 C72 C73 177.9(14) . . . . ?
C70 C71 C72 C67 1(3) . . . . ?
C70 C71 C72 C73 -178.9(16) . . . . ?
C67 C72 C73 C74 -178.2(15) . . . . ?
C71 C72 C73 C74 1(3) . . . . ?
C67 C72 C73 C78 2(2) . . . . ?
C71 C72 C73 C78 -178.6(16) . . . . ?
C78 C73 C74 C75 0(3) . . . . ?
C72 C73 C74 C75 -179.6(16) . . . . ?
C73 C74 C75 C76 1(3) . . . . ?
C74 C75 C76 C77 -1(3) . . . . ?
C75 C76 C77 C78 0(3) . . . . ?
C76 C77 C78 N6 178.4(16) . . . . ?
C76 C77 C78 C73 1(3) . . . . ?
C74 C73 C78 N6 -178.5(16) . . . . ?
C72 C73 C78 N6 1(2) . . . . ?
C74 C73 C78 C77 -1(2) . . . . ?
C72 C73 C78 C77 179.0(15) . . . . ?
C84 C79 C80 C81 -1(3) . . . . ?
N7 C79 C80 C81 178.8(16) . . . . ?
C79 C80 C81 C82 1(3) . . . . ?
C80 C81 C82 C83 -2(3) . . . . ?
C81 C82 C83 C84 2(3) . . . . ?
N7 C79 C84 C85 -1(3) . . . . ?
C80 C79 C84 C85 178.9(16) . . . . ?
N7 C79 C84 C83 -178.7(16) . . . . ?
C80 C79 C84 C83 1(3) . . . . ?
C82 C83 C84 C79 -1(3) . . . . ?
C82 C83 C84 C85 -179.4(17) . . . . ?
C79 C84 C85 C86 -179.8(16) . . . . ?
C83 C84 C85 C86 -2(3) . . . . ?
C79 C84 C85 C90 1(2) . . . . ?
C83 C84 C85 C90 178.9(16) . . . . ?
C90 C85 C86 C87 -2(2) . . . . ?
C84 C85 C86 C87 178.6(16) . . . . ?
C85 C86 C87 C88 4(3) . . . . ?
C86 C87 C88 C89 -2(3) . . . . ?
C87 C88 C89 C90 -1(2) . . . . ?
C87 C88 C89 C94 -176.4(15) . . . . ?
C88 C89 C90 C85 2(2) . . . . ?
C94 C89 C90 C85 178.0(13) . . . . ?
C88 C89 C90 C91 -178.2(14) . . . . ?
C94 C89 C90 C91 -2(2) . . . . ?
C86 C85 C90 C89 -1(2) . . . . ?
C84 C85 C90 C89 178.6(14) . . . . ?
C86 C85 C90 C91 179.4(14) . . . . ?
C84 C85 C90 C91 -1(2) . . . . ?
C89 C90 C91 N7 -178.4(14) . . . . ?
C85 C90 C91 N7 1(2) . . . . ?
C89 C90 C91 C92 0(2) . . . . ?
C85 C90 C91 C92 180.0(14) . . . . ?
N7 C91 C92 N8 -2(2) . . . . ?
C90 C91 C92 N8 179.3(14) . . . . ?
N7 C91 C92 C93 176.4(13) . . . . ?
C90 C91 C92 C93 -2(2) . . . . ?
N8 C92 C93 C94 -174.9(15) . . . . ?
C91 C92 C93 C94 7(2) . . . . ?
N8 C92 C93 C98 2(2) . . . . ?
C91 C92 C93 C98 -175.8(14) . . . . ?
C98 C93 C94 C95 -2(2) . . . . ?
C92 C93 C94 C95 175.1(15) . . . . ?
C98 C93 C94 C89 173.8(13) . . . . ?
C92 C93 C94 C89 -9(2) . . . . ?
C88 C89 C94 C95 -2(2) . . . . ?
C90 C89 C94 C95 -177.6(14) . . . . ?
C88 C89 C94 C93 -177.7(14) . . . . ?
C90 C89 C94 C93 7(2) . . . . ?
C93 C94 C95 C96 -1(2) . . . . ?
C89 C94 C95 C96 -176.6(14) . . . . ?
C94 C95 C96 C97 2(2) . . . . ?
C95 C96 C97 C98 0(2) . . . . ?
C94 C93 C98 C97 4(2) . . . . ?
C92 C93 C98 C97 -173.7(13) . . . . ?
C94 C93 C98 C99 177.8(13) . . . . ?
C92 C93 C98 C99 0(2) . . . . ?
C96 C97 C98 C93 -2(2) . . . . ?
C96 C97 C98 C99 -176.3(14) . . . . ?
C93 C98 C99 C104 -4(2) . . . . ?
C97 C98 C99 C104 170.2(14) . . . . ?
C93 C98 C99 C100 176.8(15) . . . . ?
C97 C98 C99 C100 -9(2) . . . . ?
C104 C99 C100 C101 -1(2) . . . . ?
C98 C99 C100 C101 178.8(15) . . . . ?
C99 C100 C101 C102 1(3) . . . . ?
C100 C101 C102 C103 -2(3) . . . . ?
C101 C102 C103 C104 2(2) . . . . ?
C100 C99 C104 N8 -175.7(14) . . . . ?
C98 C99 C104 N8 5(2) . . . . ?
C100 C99 C104 C103 1(2) . . . . ?
C98 C99 C104 C103 -178.7(13) . . . . ?
C102 C103 C104 N8 175.3(14) . . . . ?
C102 C103 C104 C99 -1(2) . . . . ?
C7 C13 N1 C1 0(2) . . . . ?
C14 C13 N1 C1 177.5(12) . . . . ?
C7 C13 N1 Ag1 -176.8(11) . . . . ?
C14 C13 N1 Ag1 0.2(17) . . . . ?
C6 C1 N1 C13 0(2) . . . . ?
C2 C1 N1 C13 177.4(14) . . . . ?
C6 C1 N1 Ag1 176.8(11) . . . . ?
C2 C1 N1 Ag1 -5.5(19) . . . . ?
C15 C14 N2 C26 3(2) . . . . ?
C13 C14 N2 C26 177.6(12) . . . . ?
C15 C14 N2 Ag1 -179.2(11) . . . . ?
C13 C14 N2 Ag1 -4.7(15) . . . . ?
C21 C26 N2 C14 -2(2) . . . . ?
C25 C26 N2 C14 -179.2(13) . . . . ?
C21 C26 N2 Ag1 -179.3(11) . . . . ?
C25 C26 N2 Ag1 3.3(18) . . . . ?
C38 C39 N3 C27 -6(2) . . . . ?
C40 C39 N3 C27 175.8(13) . . . . ?
C38 C39 N3 Ag1 -178.3(11) . . . . ?
C40 C39 N3 Ag1 3.5(17) . . . . ?
C28 C27 N3 C39 -176.9(15) . . . . ?
C32 C27 N3 C39 4(2) . . . . ?
C28 C27 N3 Ag1 -5(2) . . . . ?
C32 C27 N3 Ag1 175.4(11) . . . . ?
C41 C40 N4 C52 -3(2) . . . . ?
C39 C40 N4 C52 176.0(13) . . . . ?
C41 C40 N4 Ag1 -176.4(11) . . . . ?
C39 C40 N4 Ag1 2.7(17) . . . . ?
C47 C52 N4 C40 2(2) . . . . ?
C51 C52 N4 C40 -178.6(14) . . . . ?
C47 C52 N4 Ag1 174.8(11) . . . . ?
C51 C52 N4 Ag1 -6(2) . . . . ?
C54 C53 N5 C65 179.8(15) . . . . ?
C58 C53 N5 C65 0(2) . . . . ?
C54 C53 N5 Ag2 -10(2) . . . . ?
C58 C53 N5 Ag2 170.0(11) . . . . ?
C64 C65 N5 C53 -5(2) . . . . ?
C66 C65 N5 C53 175.8(14) . . . . ?
C64 C65 N5 Ag2 -175.6(11) . . . . ?
C66 C65 N5 Ag2 5.0(17) . . . . ?
C67 C66 N6 C78 1(2) . . . . ?
C65 C66 N6 C78 178.9(14) . . . . ?
C67 C66 N6 Ag2 -173.1(12) . . . . ?
C65 C66 N6 Ag2 5.3(18) . . . . ?
C77 C78 N6 C66 179.7(15) . . . . ?
C73 C78 N6 C66 -3(2) . . . . ?
C77 C78 N6 Ag2 -7(2) . . . . ?
C73 C78 N6 Ag2 170.5(11) . . . . ?
C90 C91 N7 C79 -1(2) . . . . ?
C92 C91 N7 C79 -179.8(14) . . . . ?
C90 C91 N7 Ag2 -176.6(11) . . . . ?
C92 C91 N7 Ag2 4.7(18) . . . . ?
C84 C79 N7 C91 1(2) . . . . ?
C80 C79 N7 C91 -178.8(15) . . . . ?
C84 C79 N7 Ag2 175.8(13) . . . . ?
C80 C79 N7 Ag2 -4(2) . . . . ?
C93 C92 N8 C104 -2(2) . . . . ?
C91 C92 N8 C104 176.6(14) . . . . ?
C93 C92 N8 Ag2 -179.9(12) . . . . ?
C91 C92 N8 Ag2 -1.7(18) . . . . ?
C99 C104 N8 C92 -2(2) . . . . ?
C103 C104 N8 C92 -178.7(14) . . . . ?
C99 C104 N8 Ag2 175.9(11) . . . . ?
C103 C104 N8 Ag2 -0.6(19) . . . . ?
F5 P1 F1 F6 -111(100) . . . 2_565 ?
F4 P1 F1 F6 -20(100) 2_565 . . 2_565 ?
F2 P1 F1 F6 158(100) 2_565 . . 2_565 ?
F4 P1 F1 F6 158(100) . . . 2_565 ?
F2 P1 F1 F6 -20(100) . . . 2_565 ?
F3 P1 F1 F6 69(100) . . . 2_565 ?
F5 P1 F2 F4 153(100) . . . 2_565 ?
F3 P1 F2 F4 -27(100) . . . 2_565 ?
F1 P1 F2 F4 64(100) . . . 2_565 ?
F6 P1 F2 F4 -118(100) . . . 2_565 ?
F6 P1 F2 F4 64(100) 2_565 . . 2_565 ?
F1 P1 F2 F4 -118(100) 2_565 . . 2_565 ?
F5 P1 F4 F2 160(100) . . . 2_565 ?
F3 P1 F4 F2 -20(100) . . . 2_565 ?
F1 P1 F4 F2 -111(100) . . . 2_565 ?
F6 P1 F4 F2 71(100) . . . 2_565 ?
F6 P1 F4 F2 -111(100) 2_565 . . 2_565 ?
F1 P1 F4 F2 71(100) 2_565 . . 2_565 ?
F5 P1 F6 F1 -111(100) . . . 2_565 ?
F4 P1 F6 F1 158(100) 2_565 . . 2_565 ?
F2 P1 F6 F1 -20(100) 2_565 . . 2_565 ?
F4 P1 F6 F1 -20(100) . . . 2_565 ?
F2 P1 F6 F1 158(100) . . . 2_565 ?
F3 P1 F6 F1 69(100) . . . 2_565 ?
F17 P3 F13 F13 -137(3) . . . 2_665 ?
F17 P3 F13 F13 52(4) 2_665 . . 2_665 ?
F14 P3 F13 F13 117(3) . . . 2_665 ?
F14 P3 F13 F13 -69(3) 2_665 . . 2_665 ?
F18 P3 F13 F13 179(2) 2_665 . . 2_665 ?
F18 P3 F13 F13 -3(8) . . . 2_665 ?
F16 P3 F13 F13 -51(3) . . . 2_665 ?
F16 P3 F13 F13 123(3) 2_665 . . 2_665 ?
F15 P3 F13 F13 -141(4) 2_665 . . 2_665 ?
F15 P3 F13 F13 33(3) . . . 2_665 ?
F17 P3 F13 F15 4.8(19) . . . 2_665 ?
F17 P3 F13 F15 -166.6(19) 2_665 . . 2_665 ?
F13 P3 F13 F15 141(4) 2_665 . . 2_665 ?
F14 P3 F13 F15 -101.2(14) . . . 2_665 ?
F14 P3 F13 F15 72.8(15) 2_665 . . 2_665 ?
F18 P3 F13 F15 -39(2) 2_665 . . 2_665 ?
F18 P3 F13 F15 139(5) . . . 2_665 ?
F16 P3 F13 F15 89.9(14) . . . 2_665 ?
F16 P3 F13 F15 -95.6(16) 2_665 . . 2_665 ?
F15 P3 F13 F15 174.0(7) . . . 2_665 ?
F14A P3A F13A F16A -178(3) 2_665 . . 2_665 ?
F14A P3A F13A F16A -10(5) . . . 2_665 ?
F17A P3A F13A F16A 68(7) . . . 2_665 ?
F13A P3A F13A F16A 145(10) 2_665 . . 2_665 ?
F17A P3A F13A F16A -116(7) 2_665 . . 2_665 ?
F15A P3A F13A F16A 71(6) 2_665 . . 2_665 ?
F15A P3A F13A F16A -100(4) . . . 2_665 ?
F18A P3A F13A F16A -34(9) 2_665 . . 2_665 ?
F16A P3A F13A F16A 169(4) . . . 2_665 ?
F14A P3A F13A F13A 37(10) 2_665 . . 2_665 ?
F14A P3A F13A F13A -155(7) . . . 2_665 ?
F17A P3A F13A F13A -77(9) . . . 2_665 ?
F17A P3A F13A F13A 98(6) 2_665 . . 2_665 ?
F15A P3A F13A F13A -74(5) 2_665 . . 2_665 ?
F15A P3A F13A F13A 114(7) . . . 2_665 ?
F18A P3A F13A F13A -179(2) 2_665 . . 2_665 ?
F16A P3A F13A F13A 24(7) . . . 2_665 ?
F16A P3A F13A F13A -145(10) 2_665 . . 2_665 ?
F17 P3 F14 F16 -88(3) . . . 2_665 ?
F17 P3 F14 F16 133(4) 2_665 . . 2_665 ?
F13 P3 F14 F16 12(4) . . . 2_665 ?
F13 P3 F14 F16 42(4) 2_665 . . 2_665 ?
F14 P3 F14 F16 -153(3) 2_665 . . 2_665 ?
F18 P3 F14 F16 -126(4) 2_665 . . 2_665 ?
F18 P3 F14 F16 -178(3) . . . 2_665 ?
F16 P3 F14 F16 114(7) . . . 2_665 ?
F15 P3 F14 F16 -48(4) 2_665 . . 2_665 ?
F15 P3 F14 F16 98(3) . . . 2_665 ?
F17 P3 F14 F17 139(2) . . . 2_665 ?
F13 P3 F14 F17 -121.3(16) . . . 2_665 ?
F13 P3 F14 F17 -91.3(14) 2_665 . . 2_665 ?
F14 P3 F14 F17 73.3(12) 2_665 . . 2_665 ?
F18 P3 F14 F17 100.6(15) 2_665 . . 2_665 ?
F18 P3 F14 F17 48.3(17) . . . 2_665 ?
F16 P3 F14 F17 -19(7) . . . 2_665 ?
F16 P3 F14 F17 -133(4) 2_665 . . 2_665 ?
F15 P3 F14 F17 179.1(15) 2_665 . . 2_665 ?
F15 P3 F14 F17 -35.7(15) . . . 2_665 ?
F17 P3 F14 F18 38.3(19) . . . 2_665 ?
F17 P3 F14 F18 -100.6(15) 2_665 . . 2_665 ?
F13 P3 F14 F18 138.1(16) . . . 2_665 ?
F13 P3 F14 F18 168.0(14) 2_665 . . 2_665 ?
F14 P3 F14 F18 -27.3(12) 2_665 . . 2_665 ?
F18 P3 F14 F18 -52(2) . . . 2_665 ?
F16 P3 F14 F18 -120(7) . . . 2_665 ?
F16 P3 F14 F18 126(4) 2_665 . . 2_665 ?
F15 P3 F14 F18 78.4(13) 2_665 . . 2_665 ?
F15 P3 F14 F18 -136.3(18) . . . 2_665 ?
F14A P3A F14A F18A 17(5) 2_665 . . 2_665 ?
F17A P3A F14A F18A 119(8) . . . 2_665 ?
F13A P3A F14A F18A -179(3) 2_665 . . 2_665 ?
F17A P3A F14A F18A -71(6) 2_665 . . 2_665 ?
F13A P3A F14A F18A -151(8) . . . 2_665 ?
F15A P3A F14A F18A 100(4) 2_665 . . 2_665 ?
F15A P3A F14A F18A -61(8) . . . 2_665 ?
F18A P3A F14A F18A 29(8) . . . 2_665 ?
F16A P3A F14A F18A -161(7) 2_665 . . 2_665 ?
F14A P3A F14A F16A 178(3) 2_665 . . 2_665 ?
F17A P3A F14A F16A -80(4) . . . 2_665 ?
F13A P3A F14A F16A -18(6) 2_665 . . 2_665 ?
F17A P3A F14A F16A 90(6) 2_665 . . 2_665 ?
F13A P3A F14A F16A 9(4) . . . 2_665 ?
F15A P3A F14A F16A -99(4) 2_665 . . 2_665 ?
F15A P3A F14A F16A 100(4) . . . 2_665 ?
F18A P3A F14A F16A 161(7) 2_665 . . 2_665 ?
F18A P3A F14A F16A -170(4) . . . 2_665 ?
F17 P3 F15 F17 -95(8) . . . 2_665 ?
F13 P3 F15 F17 153(3) . . . 2_665 ?
F13 P3 F15 F17 172(3) 2_665 . . 2_665 ?
F14 P3 F15 F17 58(3) . . . 2_665 ?
F14 P3 F15 F17 -100(3) 2_665 . . 2_665 ?
F18 P3 F15 F17 3(3) 2_665 . . 2_665 ?
F18 P3 F15 F17 -34(3) . . . 2_665 ?
F16 P3 F15 F17 -119(3) . . . 2_665 ?
F16 P3 F15 F17 84(3) 2_665 . . 2_665 ?
F15 P3 F15 F17 162(3) 2_665 . . 2_665 ?
F17 P3 F15 F13 92(7) . . . 2_665 ?
F17 P3 F15 F13 -172(3) 2_665 . . 2_665 ?
F13 P3 F15 F13 -20(2) . . . 2_665 ?
F14 P3 F15 F13 -114.3(17) . . . 2_665 ?
F14 P3 F15 F13 88.1(13) 2_665 . . 2_665 ?
F18 P3 F15 F13 -169.7(15) 2_665 . . 2_665 ?
F18 P3 F15 F13 153.4(17) . . . 2_665 ?
F16 P3 F15 F13 68.9(17) . . . 2_665 ?
F16 P3 F15 F13 -88.4(13) 2_665 . . 2_665 ?
F15 P3 F15 F13 -10.5(11) 2_665 . . 2_665 ?
F14A P3A F15A F17A 78(21) 2_665 . . 2_665 ?
F14A P3A F15A F17A -150(21) . . . 2_665 ?
F17A P3A F15A F17A -152(20) . . . 2_665 ?
F13A P3A F15A F17A -11(22) 2_665 . . 2_665 ?
F13A P3A F15A F17A -58(21) . . . 2_665 ?
F15A P3A F15A F17A 145(21) 2_665 . . 2_665 ?
F18A P3A F15A F17A 172(22) 2_665 . . 2_665 ?
F18A P3A F15A F17A 120(21) . . . 2_665 ?
F16A P3A F15A F17A 32(21) . . . 2_665 ?
F16A P3A F15A F17A -103(21) 2_665 . . 2_665 ?
F17 P3 F16 F14 -42(4) . . . 2_665 ?
F17 P3 F16 F14 99(4) 2_665 . . 2_665 ?
F13 P3 F16 F14 -141(4) . . . 2_665 ?
F13 P3 F16 F14 -167(4) 2_665 . . 2_665 ?
F14 P3 F16 F14 117(8) . . . 2_665 ?
F18 P3 F16 F14 2(4) 2_665 . . 2_665 ?
F18 P3 F16 F14 49(3) . . . 2_665 ?
F16 P3 F16 F14 -153(3) 2_665 . . 2_665 ?
F15 P3 F16 F14 -81(3) 2_665 . . 2_665 ?
F15 P3 F16 F14 133(4) . . . 2_665 ?
F14A P3A F16A F13A 167(6) 2_665 . . 2_665 ?
F17A P3A F16A F13A 65(8) . . . 2_665 ?
F17A P3A F16A F13A -106(6) 2_665 . . 2_665 ?
F13A P3A F16A F13A -26(8) . . . 2_665 ?
F15A P3A F16A F13A 83(3) 2_665 . . 2_665 ?
F15A P3A F16A F13A -116(8) . . . 2_665 ?
F18A P3A F16A F13A -179(3) 2_665 . . 2_665 ?
F18A P3A F16A F13A 154(8) . . . 2_665 ?
F16A P3A F16A F13A -15(5) 2_665 . . 2_665 ?
F17A P3A F16A F14A -102(4) . . . 2_665 ?
F13A P3A F16A F14A -167(6) 2_665 . . 2_665 ?
F17A P3A F16A F14A 87(6) 2_665 . . 2_665 ?
F13A P3A F16A F14A 168(4) . . . 2_665 ?
F15A P3A F16A F14A -84(4) 2_665 . . 2_665 ?
F15A P3A F16A F14A 77(4) . . . 2_665 ?
F18A P3A F16A F14A 14(6) 2_665 . . 2_665 ?
F18A P3A F16A F14A -13(4) . . . 2_665 ?
F16A P3A F16A F14A 178(3) 2_665 . . 2_665 ?
F17 P3 F17 F15 162(3) 2_665 . . 2_665 ?
F13 P3 F17 F15 -7(3) . . . 2_665 ?
F13 P3 F17 F15 -32(3) 2_665 . . 2_665 ?
F14 P3 F17 F15 90(2) . . . 2_665 ?
F14 P3 F17 F15 -113(3) 2_665 . . 2_665 ?
F18 P3 F17 F15 136(3) 2_665 . . 2_665 ?
F18 P3 F17 F15 -178(2) . . . 2_665 ?
F16 P3 F17 F15 -94(2) . . . 2_665 ?
F16 P3 F17 F15 63(2) 2_665 . . 2_665 ?
F15 P3 F17 F15 -117(7) . . . 2_665 ?
F17 P3 F17 F18 25.9(14) 2_665 . . 2_665 ?
F13 P3 F17 F18 -142.4(19) . . . 2_665 ?
F13 P3 F17 F18 -167.6(15) 2_665 . . 2_665 ?
F14 P3 F17 F18 -46(2) . . . 2_665 ?
F14 P3 F17 F18 111(2) 2_665 . . 2_665 ?
F18 P3 F17 F18 46(3) . . . 2_665 ?
F16 P3 F17 F18 130(2) . . . 2_665 ?
F16 P3 F17 F18 -72.4(18) 2_665 . . 2_665 ?
F15 P3 F17 F18 -136(3) 2_665 . . 2_665 ?
F15 P3 F17 F18 107(7) . . . 2_665 ?
F17 P3 F17 F14 -85.6(12) 2_665 . . 2_665 ?
F13 P3 F17 F14 106.2(16) . . . 2_665 ?
F13 P3 F17 F14 81.0(15) 2_665 . . 2_665 ?
F14 P3 F17 F14 -157.0(19) . . . 2_665 ?
F18 P3 F17 F14 -111(2) 2_665 . . 2_665 ?
F18 P3 F17 F14 -65.1(16) . . . 2_665 ?
F16 P3 F17 F14 18.8(15) . . . 2_665 ?
F16 P3 F17 F14 176.2(15) 2_665 . . 2_665 ?
F15 P3 F17 F14 113(3) 2_665 . . 2_665 ?
F15 P3 F17 F14 -4(7) . . . 2_665 ?
F14A P3A F17A F15A 32(21) 2_665 . . 2_665 ?
F14A P3A F17A F15A -98(21) . . . 2_665 ?
F13A P3A F17A F15A 121(20) 2_665 . . 2_665 ?
F13A P3A F17A F15A 170(21) . . . 2_665 ?
F15A P3A F17A F15A -96(25) . . . 2_665 ?
F18A P3A F17A F15A -61(20) 2_665 . . 2_665 ?
F18A P3A F17A F15A -8(21) . . . 2_665 ?
F16A P3A F17A F15A 80(21) . . . 2_665 ?
F16A P3A F17A F15A -146(21) 2_665 . . 2_665 ?
F17 P3 F18 F17 -163.9(12) . . . 2_665 ?
F13 P3 F18 F17 62(6) . . . 2_665 ?
F13 P3 F18 F17 60(3) 2_665 . . 2_665 ?
F14 P3 F18 F17 -59(2) . . . 2_665 ?
F14 P3 F18 F17 132(2) 2_665 . . 2_665 ?
F18 P3 F18 F17 -120(3) 2_665 . . 2_665 ?
F16 P3 F18 F17 111(2) . . . 2_665 ?
F16 P3 F18 F17 -60(2) 2_665 . . 2_665 ?
F15 P3 F18 F17 -166(2) 2_665 . . 2_665 ?
F15 P3 F18 F17 26(2) . . . 2_665 ?
F17 P3 F18 F18 -44(2) . . . 2_665 ?
F17 P3 F18 F18 120(3) 2_665 . . 2_665 ?
F13 P3 F18 F18 -178(100) . . . 2_665 ?
F13 P3 F18 F18 179.5(14) 2_665 . . 2_665 ?
F14 P3 F18 F18 61(2) . . . 2_665 ?
F14 P3 F18 F18 -108(2) 2_665 . . 2_665 ?
F16 P3 F18 F18 -129.4(19) . . . 2_665 ?
F16 P3 F18 F18 60(2) 2_665 . . 2_665 ?
F15 P3 F18 F18 -46(2) 2_665 . . 2_665 ?
F15 P3 F18 F18 146.1(19) . . . 2_665 ?
F17 P3 F18 F14 64.4(19) . . . 2_665 ?
F17 P3 F18 F14 -132(2) 2_665 . . 2_665 ?
F13 P3 F18 F14 -70(6) . . . 2_665 ?
F13 P3 F18 F14 -72(2) 2_665 . . 2_665 ?
F14 P3 F18 F14 169.6(10) . . . 2_665 ?
F18 P3 F18 F14 108(2) 2_665 . . 2_665 ?
F16 P3 F18 F14 -21.0(15) . . . 2_665 ?
F16 P3 F18 F14 168.8(15) 2_665 . . 2_665 ?
F15 P3 F18 F14 62.7(19) 2_665 . . 2_665 ?
F15 P3 F18 F14 -105.4(13) . . . 2_665 ?
F14A P3A F18A F14A -167(4) . . . 2_665 ?
F17A P3A F18A F14A 115(7) . . . 2_665 ?
F13A P3A F18A F14A 38(9) 2_665 . . 2_665 ?
F17A P3A F18A F14A -60(7) 2_665 . . 2_665 ?
F15A P3A F18A F14A 113(7) 2_665 . . 2_665 ?
F15A P3A F18A F14A -76(5) . . . 2_665 ?
F18A P3A F18A F14A -143(10) 2_665 . . 2_665 ?
F16A P3A F18A F14A 14(5) . . . 2_665 ?
F16A P3A F18A F14A -177(3) 2_665 . . 2_665 ?
F14A P3A F18A F18A 143(10) 2_665 . . 2_665 ?
F14A P3A F18A F18A -24(6) . . . 2_665 ?
F17A P3A F18A F18A -102(8) . . . 2_665 ?
F13A P3A F18A F18A -179(2) 2_665 . . 2_665 ?
F17A P3A F18A F18A 83(5) 2_665 . . 2_665 ?
F15A P3A F18A F18A -104(4) 2_665 . . 2_665 ?
F15A P3A F18A F18A 67(6) . . . 2_665 ?
F16A P3A F18A F18A 157(6) . . . 2_665 ?
F16A P3A F18A F18A -34(9) 2_665 . . 2_665 ?
